data_7229829
loop_
_publ_author_name
'Song, Wei-Chao'
'Liang, Ling'
'Cui, Xun-Zhe'
'Wang, Xiu-Guang'
'Yang, En-Cui'
'Zhao, Xiao-Jun'

_publ_section_title
;
 Assembly of ZnII-coordination polymers constructed from benzothiadiazole
 functionalized bipyridines and V-shaped dicarboxylic acids: topology
 variety, photochemical and visible-light-driven photocatalytic properties
;
_journal_issue 5
_journal_name_full CrystEngComm
_journal_page_first 668
_journal_paper_doi 10.1039/C7CE01933E
_journal_volume 20
_journal_year 2018
_chemical_formula_sum 'C116 H78 N12 O22 S3 Zn4'
_chemical_formula_weight 2349.56
_space_group_crystal_system triclinic
_space_group_IT_number 2
_space_group_name_Hall '-P 1'
_space_group_name_H-M_alt 'P -1'
_symmetry_space_group_name_Hall '-P 1'
_symmetry_space_group_name_H-M 'P -1'
_atom_sites_solution_hydrogens mixed
_audit_creation_method SHELXL-2014/7
_audit_update_record
;
2017-11-02 deposited with the CCDC.
2017-12-27 downloaded from the CCDC.
;
_cell_angle_alpha 95.510(4)
_cell_angle_beta 104.353(4)
_cell_angle_gamma 116.956(5)
_cell_formula_units_Z 1
_cell_length_a 13.3978(6)
_cell_length_b 14.4690(8)
_cell_length_c 15.9117(5)
_cell_measurement_reflns_used 6828
_cell_measurement_temperature 173.00(10)
_cell_measurement_theta_max 73.8450
_cell_measurement_theta_min 3.9050
_cell_volume 2584.9(3)
_computing_structure_refinement 'SHELXL-2014/7 (Sheldrick, 2014)'
_diffrn_ambient_temperature 173.00(10)
_diffrn_measured_fraction_theta_full 0.998
_diffrn_measured_fraction_theta_max 0.998
_diffrn_measurement_device 'four-circle diffractometer'
_diffrn_measurement_device_type 'SuperNova, Dual, Cu at zero, AtlasS2'
_diffrn_measurement_method '\w scans'
_diffrn_radiation_type CuK\a
_diffrn_radiation_wavelength 1.54184
_diffrn_reflns_av_R_equivalents 0.0964
_diffrn_reflns_av_unetI/netI 0.1056
_diffrn_reflns_Laue_measured_fraction_full 0.998
_diffrn_reflns_Laue_measured_fraction_max 0.998
_diffrn_reflns_limit_h_max 16
_diffrn_reflns_limit_h_min -13
_diffrn_reflns_limit_k_max 17
_diffrn_reflns_limit_k_min -17
_diffrn_reflns_limit_l_max 13
_diffrn_reflns_limit_l_min -19
_diffrn_reflns_number 17508
_diffrn_reflns_point_group_measured_fraction_full 0.998
_diffrn_reflns_point_group_measured_fraction_max 0.998
_diffrn_reflns_theta_full 67.077
_diffrn_reflns_theta_max 67.077
_diffrn_reflns_theta_min 3.531
_exptl_absorpt_coefficient_mu 2.295
_exptl_absorpt_process_details SADABS
_exptl_crystal_colour brown
_exptl_crystal_density_diffrn 1.509
_exptl_crystal_description block
_exptl_crystal_F_000 1202
_exptl_crystal_size_max 0.22
_exptl_crystal_size_mid 0.2
_exptl_crystal_size_min 0.18
_platon_squeeze_details
;The unit cell contains 2 water  molecules 
which have been treated as a diffuse contribution to 
the overall scattering without specific atom positions by SQUEEZE/PLATON.
;
_refine_diff_density_max 2.214
_refine_diff_density_min -1.301
_refine_diff_density_rms 0.149
_refine_ls_extinction_method none
_refine_ls_goodness_of_fit_ref 1.044
_refine_ls_hydrogen_treatment constr
_refine_ls_matrix_type full
_refine_ls_number_parameters 798
_refine_ls_number_reflns 9213
_refine_ls_number_restraints 1137
_refine_ls_restrained_S_all 1.036
_refine_ls_R_factor_all 0.1074
_refine_ls_R_factor_gt 0.0888
_refine_ls_shift/su_max 0.000
_refine_ls_shift/su_mean 0.000
_refine_ls_structure_factor_coef Fsqd
_refine_ls_weighting_details 'w=1/[\s^2^(Fo^2^)+(0.1777P)^2^+0.3747P] where P=(Fo^2^+2Fc^2^)/3'
_refine_ls_weighting_scheme calc
_refine_ls_wR_factor_gt 0.2333
_refine_ls_wR_factor_ref 0.2729
_reflns_Friedel_coverage 0.000
_reflns_number_gt 6865
_reflns_number_total 9213
_reflns_threshold_expression 'I > 2\s(I)'
_cod_data_source_file c7ce01933e2.cif
_cod_data_source_block 3
_cod_depositor_comments 'Adding full bibliography for 7229827--7229830.cif.'
_cod_original_cell_volume 2584.9(2)
_cod_database_code 7229829
_shelx_shelxl_version_number 2014/7
_shelx_space_group_comment
;
The symmetry employed for this shelxl refinement is uniquely defined
by the following loop, which should always be used as a source of
symmetry information in preference to the above space-group names.
They are only intended as comments.
;
_platon_squeeze_void_probe_radius 1.20

loop_
_space_group_symop_operation_xyz
'x, y, z'
'-x, -y, -z'

loop_
_atom_site_label
_atom_site_type_symbol
_atom_site_fract_x
_atom_site_fract_y
_atom_site_fract_z
_atom_site_U_iso_or_equiv
_atom_site_adp_type
_atom_site_occupancy
_atom_site_site_symmetry_order
_atom_site_calc_flag
_atom_site_refinement_flags_posn
_atom_site_refinement_flags_adp
_atom_site_refinement_flags_occupancy
_atom_site_disorder_assembly
_atom_site_disorder_group
Zn1 Zn 0.08015(5) 0.05385(5) 0.34797(4) 0.0272(2) Uani 1 1 d . U . . .
Zn2 Zn -0.09007(5) 0.02470(5) 0.12943(4) 0.0257(2) Uani 1 1 d . U . . .
S1 S 0.60214(19) 0.2048(2) 1.01138(12) 0.0768(6) Uani 1 1 d . U . . .
O1 O 0.1753(3) 0.1238(3) 0.2736(2) 0.0353(8) Uani 1 1 d . U . . .
O2 O 0.0761(3) 0.1154(3) 0.1347(2) 0.0302(7) Uani 1 1 d . U . . .
O3 O 0.6070(3) 0.3993(3) 0.1468(3) 0.0372(8) Uani 1 1 d . U . . .
O4 O 0.7250(4) 0.8754(3) 0.1338(3) 0.0410(9) Uani 1 1 d . U . . .
O5 O 0.8900(3) 0.8816(3) 0.1283(2) 0.0357(8) Uani 1 1 d . U . . .
O6 O 0.0094(3) 0.1468(3) 0.3643(3) 0.0388(8) Uani 1 1 d . U . . .
O7 O -0.1073(3) 0.1081(3) 0.2230(3) 0.0423(9) Uani 1 1 d . U . . .
O8 O -0.2212(4) 0.4425(3) 0.3926(3) 0.0395(8) Uani 1 1 d . U . . .
O9 O -0.0546(4) 0.9179(3) 0.3548(3) 0.0417(9) Uani 1 1 d . U . . .
O10 O 0.0761(4) 0.8931(3) 0.3135(3) 0.0456(9) Uani 1 1 d . U . . .
N1 N 0.2142(4) 0.1046(4) 0.4669(3) 0.0363(9) Uani 1 1 d . U . . .
N2 N 0.5783(6) 0.2125(6) 0.9100(4) 0.0621(14) Uani 1 1 d . U . . .
N3 N 0.7450(6) 0.2602(6) 1.0442(4) 0.0659(14) Uani 1 1 d . U . . .
N5 N -0.1733(4) 0.0386(3) 0.0107(3) 0.0269(8) Uani 1 1 d . U . . .
C1 C 0.3992(5) 0.1656(5) 0.6270(4) 0.0418(11) Uani 1 1 d . U . . .
C2 C 0.2866(5) 0.0833(5) 0.6114(4) 0.0460(13) Uani 1 1 d . U . . .
H2 H 0.2701 0.0465 0.6554 0.055 Uiso 1 1 calc R U . . .
C3 C 0.1976(5) 0.0544(5) 0.5320(4) 0.0400(11) Uani 1 1 d . U . . .
H3 H 0.1229 -0.0027 0.5236 0.048 Uiso 1 1 calc R U . . .
C4 C 0.3218(6) 0.1881(6) 0.4816(4) 0.0525(15) Uani 1 1 d . U . . .
H4 H 0.3337 0.2264 0.4380 0.063 Uiso 1 1 calc R U . . .
C5 C 0.4154(6) 0.2195(6) 0.5582(4) 0.0581(16) Uani 1 1 d . U . . .
H5 H 0.4894 0.2765 0.5647 0.070 Uiso 1 1 calc R U . . .
C6 C 0.4934(6) 0.1948(5) 0.7127(4) 0.0460(12) Uani 1 1 d . U . . .
H6 H 0.4688 0.1682 0.7592 0.055 Uiso 1 1 calc R U . . .
C7 C 0.6060(6) 0.2532(6) 0.7299(4) 0.0516(13) Uani 1 1 d . U . . .
H7 H 0.6301 0.2825 0.6841 0.062 Uiso 1 1 calc R U . . .
C8 C 0.7014(6) 0.2789(5) 0.8141(4) 0.0466(12) Uani 1 1 d . U . . .
C9 C 0.6816(6) 0.2571(6) 0.8944(4) 0.0509(12) Uani 1 1 d . U . . .
C10 C 0.7805(6) 0.2857(6) 0.9744(4) 0.0527(13) Uani 1 1 d . U . . .
C11 C 0.8980(6) 0.3369(5) 0.9743(4) 0.0517(12) Uani 1 1 d D U . . .
C12 C 0.9162(6) 0.3573(5) 0.8959(4) 0.0479(12) Uani 1 1 d . U . . .
H12 H 0.9929 0.3894 0.8932 0.057 Uiso 1 1 calc R U . . .
C13 C 0.8164(6) 0.3292(5) 0.8159(5) 0.0476(12) Uani 1 1 d . U . . .
H13 H 0.8320 0.3463 0.7640 0.057 Uiso 1 1 calc R U . . .
C21 C -0.2917(5) 0.0300(4) -0.1657(3) 0.0377(10) Uani 1 1 d D U . . .
C22 C -0.1666(5) 0.0756(4) -0.1324(3) 0.0366(11) Uani 1 1 d . U . . .
H22 H -0.1212 0.1044 -0.1686 0.044 Uiso 1 1 calc R U . . .
C23 C -0.1129(5) 0.0768(4) -0.0458(3) 0.0325(10) Uani 1 1 d . U . . .
H23 H -0.0311 0.1053 -0.0255 0.039 Uiso 1 1 calc R U . . .
C24 C -0.2907(5) -0.0022(4) -0.0204(3) 0.0343(10) Uani 1 1 d . U . . .
H24 H -0.3338 -0.0286 0.0178 0.041 Uiso 1 1 calc R U . . .
C25 C -0.3516(5) -0.0071(5) -0.1059(3) 0.0361(11) Uani 1 1 d . U . . .
H25 H -0.4333 -0.0354 -0.1237 0.043 Uiso 1 1 calc R U . . .
C34 C 0.1696(4) 0.1455(4) 0.1989(3) 0.0282(9) Uani 1 1 d . U . . .
C35 C 0.2845(4) 0.2139(4) 0.1841(3) 0.0272(9) Uani 1 1 d . U . . .
C36 C 0.2864(5) 0.2372(4) 0.1019(3) 0.0320(10) Uani 1 1 d . U . . .
H36 H 0.2156 0.2110 0.0552 0.038 Uiso 1 1 calc R U . . .
C37 C 0.3942(5) 0.2999(5) 0.0889(4) 0.0384(11) Uani 1 1 d . U . . .
H37 H 0.3959 0.3137 0.0332 0.046 Uiso 1 1 calc R U . . .
C38 C 0.4982(4) 0.3412(4) 0.1597(4) 0.0335(10) Uani 1 1 d . U . . .
C39 C 0.4988(5) 0.3183(5) 0.2416(4) 0.0395(11) Uani 1 1 d . U . . .
H39 H 0.5695 0.3452 0.2884 0.047 Uiso 1 1 calc R U . . .
C40 C 0.3902(5) 0.2535(4) 0.2522(3) 0.0337(10) Uani 1 1 d . U . . .
H40 H 0.3891 0.2366 0.3070 0.040 Uiso 1 1 calc R U . . .
C41 C 0.6426(5) 0.5029(4) 0.1398(3) 0.0318(10) Uani 1 1 d . U . . .
C42 C 0.5808(5) 0.5552(4) 0.1503(4) 0.0348(10) Uani 1 1 d . U . . .
H42 H 0.5079 0.5190 0.1590 0.042 Uiso 1 1 calc R U . . .
C43 C 0.6277(5) 0.6618(4) 0.1478(3) 0.0319(10) Uani 1 1 d . U . . .
H43 H 0.5863 0.6973 0.1553 0.038 Uiso 1 1 calc R U . . .
C44 C 0.7363(4) 0.7158(4) 0.1341(3) 0.0308(10) Uani 1 1 d . U . . .
C45 C 0.7964(4) 0.6622(4) 0.1223(3) 0.0333(10) Uani 1 1 d . U . . .
H45 H 0.8690 0.6980 0.1130 0.040 Uiso 1 1 calc R U . . .
C46 C 0.7500(4) 0.5554(4) 0.1242(4) 0.0335(10) Uani 1 1 d . U . . .
H46 H 0.7903 0.5192 0.1151 0.040 Uiso 1 1 calc R U . . .
C47 C 0.7860(4) 0.8304(4) 0.1334(3) 0.0293(9) Uani 1 1 d . U . . .
C48 C -0.0655(4) 0.1542(4) 0.3037(3) 0.0318(10) Uani 1 1 d . U . . .
C49 C -0.1099(5) 0.2277(4) 0.3297(4) 0.0364(10) Uani 1 1 d . U . . .
C50 C -0.0709(5) 0.2853(5) 0.4167(4) 0.0398(11) Uani 1 1 d . U . . .
H50 H -0.0188 0.2764 0.4614 0.048 Uiso 1 1 calc R U . . .
C51 C -0.1088(6) 0.3560(5) 0.4377(4) 0.0447(12) Uani 1 1 d . U . . .
H51 H -0.0847 0.3930 0.4965 0.054 Uiso 1 1 calc R U . . .
C52 C -0.1824(5) 0.3711(4) 0.3704(4) 0.0377(10) Uani 1 1 d . U . . .
C53 C -0.2204(6) 0.3176(5) 0.2835(4) 0.0475(12) Uani 1 1 d . U . . .
H53 H -0.2697 0.3296 0.2390 0.057 Uiso 1 1 calc R U . . .
C54 C -0.1841(6) 0.2448(5) 0.2628(4) 0.0495(13) Uani 1 1 d . U . . .
H54 H -0.2096 0.2073 0.2039 0.059 Uiso 1 1 calc R U . . .
C55 C -0.1691(5) 0.5413(4) 0.3747(3) 0.0320(10) Uani 1 1 d . U . . .
C56 C -0.2209(4) 0.6050(4) 0.3882(3) 0.0324(10) Uani 1 1 d . U . . .
H56 H -0.2880 0.5786 0.4058 0.039 Uiso 1 1 calc R U . . .
C57 C -0.1709(4) 0.7063(4) 0.3752(3) 0.0298(10) Uani 1 1 d . U . . .
H57 H -0.2046 0.7485 0.3846 0.036 Uiso 1 1 calc R U . . .
C58 C -0.0713(5) 0.7478(4) 0.3483(3) 0.0340(10) Uani 1 1 d . U . . .
C59 C -0.0229(5) 0.6820(4) 0.3333(3) 0.0349(10) Uani 1 1 d . U . . .
H59 H 0.0434 0.7078 0.3148 0.042 Uiso 1 1 calc R U . . .
C60 C -0.0724(5) 0.5800(4) 0.3456(3) 0.0348(10) Uani 1 1 d . U . . .
H60 H -0.0404 0.5369 0.3343 0.042 Uiso 1 1 calc R U . . .
C61 C -0.0129(5) 0.8575(4) 0.3374(3) 0.0351(10) Uani 1 1 d . U . . .
S2' S -0.2813(8) 0.1571(6) -0.5027(6) 0.0430(14) Uani 0.263(4) 1 d D U P A 1
N6' N -0.3179(16) 0.1285(14) -0.4133(10) 0.0384(16) Uani 0.263(4) 1 d D U P A 1
N7' N -0.4122(11) 0.1114(15) -0.5766(13) 0.0386(16) Uani 0.263(4) 1 d D U P A 1
C14 C 1.0136(8) 0.3758(11) 1.0459(5) 0.0491(18) Uani 0.527(5) 1 d D U P B 1
H14 H 1.0811 0.4009 1.0288 0.059 Uiso 0.527(5) 1 calc R U P B 1
C15 C 1.0281(7) 0.3775(10) 1.1294(4) 0.0495(17) Uani 0.527(5) 1 d D U P B 1
H15 H 0.9570 0.3486 1.1416 0.059 Uiso 0.527(5) 1 calc R U P B 1
C16 C 1.1319(5) 0.4151(7) 1.2093(3) 0.0450(15) Uani 0.527(5) 1 d DG U P B 1
C20 C 1.2417(5) 0.4411(7) 1.2005(4) 0.0496(16) Uani 0.527(5) 1 d DG U P B 1
H20 H 1.2487 0.4325 1.1440 0.060 Uiso 0.527(5) 1 calc R U P B 1
C19 C 1.3408(5) 0.4801(7) 1.2763(5) 0.0522(16) Uani 0.527(5) 1 d G U P B 1
H19 H 1.4142 0.4975 1.2704 0.063 Uiso 0.527(5) 1 calc R U P B 1
N4 N 1.3302(5) 0.4930(7) 1.3608(4) 0.0536(17) Uani 0.527(5) 1 d G U P B 1
C18 C 1.2205(6) 0.4670(7) 1.3695(3) 0.0552(18) Uani 0.527(5) 1 d G U P B 1
H18 H 1.2134 0.4757 1.4260 0.066 Uiso 0.527(5) 1 calc R U P B 1
C17 C 1.1214(5) 0.4281(7) 1.2938(4) 0.0528(18) Uani 0.527(5) 1 d DG U P B 1
H17 H 1.0479 0.4107 1.2996 0.063 Uiso 0.527(5) 1 calc R U P B 1
C26' C -0.3387(10) 0.0359(11) -0.2527(5) 0.0436(12) Uani 0.474(9) 1 d D U P A 1
H26' H -0.2855 0.0896 -0.2724 0.052 Uiso 0.474(9) 1 d R U P A 1
C27' C -0.4476(9) -0.0192(8) -0.3078(6) 0.0386(12) Uani 0.526(9) 1 d D U P A 1
H27' H -0.5027 -0.0653 -0.2845 0.046 Uiso 0.526(9) 1 d R U P A 1
C31' C -0.604(2) -0.0301(19) -0.5816(10) 0.0364(16) Uani 0.263(4) 1 d G U P A 1
C32' C -0.6701(13) -0.094(2) -0.5340(17) 0.0380(15) Uani 0.263(4) 1 d G U P A 1
H32' H -0.7276 -0.1577 -0.5751 0.046 Uiso 0.263(4) 1 d R U P A 1
C33' C -0.615(2) -0.089(3) -0.4460(16) 0.0383(14) Uani 0.263(4) 1 d G U P A 1
H33' H -0.6452 -0.1518 -0.4271 0.046 Uiso 0.263(4) 1 d R U P A 1
C28' C -0.494(2) -0.020(3) -0.4056(9) 0.0373(14) Uani 0.263(4) 1 d DG U P A 1
C29' C -0.4279(14) 0.044(2) -0.4532(12) 0.0370(13) Uani 0.263(4) 1 d DG U P A 1
C30' C -0.483(2) 0.039(2) -0.5412(12) 0.0365(14) Uani 0.263(4) 1 d DG U P A 1
S2 S -0.7114(9) -0.1859(7) -0.5067(6) 0.0430(14) Uani 0.237(4) 1 d D U P A 2
N6 N -0.5940(15) -0.0934(15) -0.4257(12) 0.0384(16) Uani 0.237(4) 1 d D U P A 2
N7 N -0.6840(17) -0.1063(15) -0.5748(13) 0.0386(16) Uani 0.237(4) 1 d D U P A 2
C14' C 0.9799(10) 0.3493(12) 1.0628(7) 0.049(2) Uani 0.473(5) 1 d D U P B 2
H14' H 0.9454 0.3173 1.1038 0.059 Uiso 0.473(5) 1 calc R U P B 2
C15' C 1.0958(9) 0.4011(11) 1.0880(7) 0.0478(18) Uani 0.473(5) 1 d D U P B 2
H15' H 1.1282 0.4312 1.0455 0.057 Uiso 0.473(5) 1 calc R U P B 2
C16' C 1.1816(7) 0.4183(7) 1.1742(4) 0.0489(17) Uani 0.473(5) 1 d DG U P B 2
C20' C 1.3012(8) 0.4894(7) 1.1917(5) 0.0480(19) Uani 0.473(5) 1 d G U P B 2
H20' H 1.3266 0.5226 1.1479 0.058 Uiso 0.473(5) 1 calc R U P B 2
C19' C 1.3829(6) 0.5110(7) 1.2747(6) 0.0554(19) Uani 0.473(5) 1 d G U P B 2
H19' H 1.4629 0.5586 1.2864 0.066 Uiso 0.473(5) 1 calc R U P B 2
N0AA N 1.3449(7) 0.4615(7) 1.3401(4) 0.0547(19) Uani 0.473(5) 1 d G U P B 2
C18' C 1.2253(7) 0.3903(8) 1.3226(5) 0.0571(18) Uani 0.473(5) 1 d G U P B 2
H18' H 1.1999 0.3572 1.3664 0.068 Uiso 0.473(5) 1 calc R U P B 2
C17' C 1.1437(6) 0.3687(7) 1.2396(6) 0.0547(19) Uani 0.473(5) 1 d G U P B 2
H17' H 1.0637 0.3211 1.2279 0.066 Uiso 0.473(5) 1 calc R U P B 2
C26 C -0.3657(10) 0.0098(10) -0.2619(5) 0.0436(12) Uani 0.526(9) 1 d D U P A 2
H26 H -0.4471 -0.0356 -0.2781 0.052 Uiso 0.526(9) 1 d R U P A 2
C27 C -0.3254(10) 0.0517(9) -0.3260(5) 0.0386(12) Uani 0.474(9) 1 d D U P A 2
H27 H -0.2439 0.0883 -0.3145 0.046 Uiso 0.474(9) 1 d R U P A 2
C28 C -0.398(2) 0.043(2) -0.4181(11) 0.0373(14) Uani 0.237(4) 1 d DG U P A 2
C33 C -0.3287(16) 0.108(2) -0.4636(18) 0.0383(14) Uani 0.237(4) 1 d G U P A 2
H33 H -0.2487 0.1539 -0.4326 0.046 Uiso 0.237(4) 1 d R U P A 2
C32 C -0.378(2) 0.098(3) -0.5539(18) 0.0380(15) Uani 0.237(4) 1 d G U P A 2
H32 H -0.3290 0.1398 -0.5833 0.046 Uiso 0.237(4) 1 d R U P A 2
C31 C -0.497(2) 0.024(3) -0.5988(10) 0.0364(16) Uani 0.237(4) 1 d G U P A 2
C30 C -0.5659(15) -0.041(3) -0.5533(13) 0.0365(14) Uani 0.237(4) 1 d DG U P A 2
C29 C -0.516(2) -0.031(2) -0.4630(13) 0.0370(13) Uani 0.237(4) 1 d DG U P A 2

loop_
_atom_site_aniso_label
_atom_site_aniso_U_11
_atom_site_aniso_U_22
_atom_site_aniso_U_33
_atom_site_aniso_U_23
_atom_site_aniso_U_13
_atom_site_aniso_U_12
Zn1 0.0236(4) 0.0298(4) 0.0222(4) 0.0105(3) 0.0025(3) 0.0101(3)
Zn2 0.0206(4) 0.0266(4) 0.0186(4) 0.0043(2) -0.0007(3) 0.0066(3)
S1 0.0598(11) 0.1157(17) 0.0407(9) 0.0133(10) 0.0137(8) 0.0346(11)
O1 0.0267(16) 0.0407(17) 0.0281(16) 0.0166(14) 0.0052(13) 0.0088(14)
O2 0.0205(14) 0.0301(15) 0.0251(15) 0.0064(12) -0.0014(12) 0.0050(12)
O3 0.0243(16) 0.0313(16) 0.0495(19) 0.0168(14) 0.0080(14) 0.0093(13)
O4 0.0376(19) 0.0364(18) 0.042(2) 0.0167(15) 0.0096(16) 0.0128(16)
O5 0.0285(17) 0.0330(17) 0.0310(17) 0.0136(14) 0.0038(14) 0.0053(14)
O6 0.0370(17) 0.0371(16) 0.0360(17) 0.0066(14) 0.0002(14) 0.0197(14)
O7 0.0355(18) 0.0477(18) 0.0314(17) -0.0044(15) -0.0016(14) 0.0198(15)
O8 0.0386(18) 0.0318(16) 0.0437(19) 0.0098(14) 0.0051(15) 0.0182(15)
O9 0.0357(19) 0.0339(18) 0.045(2) 0.0172(15) 0.0050(16) 0.0115(16)
O10 0.0333(19) 0.047(2) 0.039(2) 0.0138(16) 0.0104(16) 0.0066(17)
N1 0.0297(19) 0.047(2) 0.0264(18) 0.0103(16) 0.0029(15) 0.0178(17)
N2 0.051(2) 0.089(3) 0.041(2) 0.006(2) 0.014(2) 0.033(2)
N3 0.058(3) 0.089(3) 0.041(2) 0.008(2) 0.010(2) 0.033(2)
N5 0.0235(17) 0.0323(18) 0.0215(17) 0.0086(14) 0.0037(14) 0.0126(15)
C1 0.036(2) 0.052(2) 0.031(2) 0.0042(19) -0.0002(18) 0.0237(19)
C2 0.040(2) 0.053(3) 0.030(2) 0.012(2) 0.000(2) 0.016(2)
C3 0.035(2) 0.046(2) 0.032(2) 0.0162(19) 0.0052(19) 0.0163(19)
C4 0.037(2) 0.062(3) 0.030(2) 0.013(2) 0.003(2) 0.005(2)
C5 0.039(3) 0.065(3) 0.035(2) 0.009(2) -0.002(2) 0.005(2)
C6 0.041(2) 0.053(3) 0.035(2) 0.003(2) -0.006(2) 0.027(2)
C7 0.045(3) 0.060(3) 0.039(2) 0.003(2) -0.001(2) 0.027(2)
C8 0.043(2) 0.056(2) 0.041(2) 0.008(2) 0.006(2) 0.030(2)
C9 0.050(2) 0.061(2) 0.039(2) 0.007(2) 0.007(2) 0.031(2)
C10 0.054(2) 0.061(2) 0.042(2) 0.004(2) 0.006(2) 0.034(2)
C11 0.049(2) 0.048(2) 0.051(2) 0.0052(18) 0.0033(18) 0.0258(18)
C12 0.041(2) 0.050(2) 0.051(3) 0.012(2) 0.010(2) 0.024(2)
C13 0.042(2) 0.055(3) 0.050(3) 0.012(2) 0.011(2) 0.029(2)
C21 0.045(2) 0.0361(19) 0.0239(18) 0.0085(16) 0.0041(17) 0.0168(17)
C22 0.046(2) 0.035(2) 0.0212(19) 0.0099(17) 0.0118(18) 0.0131(19)
C23 0.034(2) 0.033(2) 0.025(2) 0.0096(16) 0.0078(17) 0.0126(18)
C24 0.027(2) 0.042(2) 0.025(2) 0.0102(17) 0.0063(17) 0.0107(18)
C25 0.032(2) 0.049(2) 0.022(2) 0.0098(18) 0.0011(17) 0.0192(19)
C34 0.0253(18) 0.0268(17) 0.0237(18) 0.0077(15) 0.0012(15) 0.0090(15)
C35 0.0259(19) 0.0269(17) 0.0224(18) 0.0090(15) 0.0019(15) 0.0104(15)
C36 0.026(2) 0.038(2) 0.024(2) 0.0142(17) 0.0026(16) 0.0107(17)
C37 0.028(2) 0.041(2) 0.031(2) 0.0147(18) 0.0056(18) 0.0055(19)
C38 0.0228(19) 0.0301(19) 0.038(2) 0.0130(16) 0.0068(16) 0.0064(16)
C39 0.024(2) 0.044(2) 0.031(2) 0.0119(19) -0.0010(17) 0.0047(19)
C40 0.026(2) 0.041(2) 0.023(2) 0.0121(17) -0.0004(17) 0.0109(18)
C41 0.0261(19) 0.0305(19) 0.033(2) 0.0183(16) 0.0066(16) 0.0089(16)
C42 0.026(2) 0.034(2) 0.039(2) 0.0194(18) 0.0121(18) 0.0075(18)
C43 0.028(2) 0.033(2) 0.032(2) 0.0154(17) 0.0080(17) 0.0136(17)
C44 0.0267(19) 0.033(2) 0.0222(18) 0.0124(16) 0.0028(15) 0.0077(17)
C45 0.023(2) 0.037(2) 0.034(2) 0.0130(18) 0.0076(17) 0.0101(17)
C46 0.0225(19) 0.036(2) 0.038(2) 0.0142(18) 0.0092(17) 0.0109(17)
C47 0.0287(19) 0.0290(19) 0.0238(18) 0.0135(15) 0.0045(15) 0.0100(16)
C48 0.0288(19) 0.0314(18) 0.0266(19) 0.0023(16) 0.0049(16) 0.0110(16)
C49 0.038(2) 0.0336(19) 0.030(2) 0.0047(17) -0.0018(17) 0.0186(18)
C50 0.041(2) 0.041(2) 0.024(2) -0.0025(18) -0.0129(18) 0.023(2)
C51 0.045(2) 0.041(2) 0.030(2) -0.0085(19) -0.012(2) 0.023(2)
C52 0.041(2) 0.036(2) 0.036(2) 0.0055(17) -0.0012(18) 0.0260(18)
C53 0.051(3) 0.058(3) 0.031(2) 0.003(2) -0.006(2) 0.036(2)
C54 0.052(3) 0.058(3) 0.028(2) 0.003(2) -0.006(2) 0.030(2)
C55 0.0279(19) 0.0333(19) 0.0275(19) 0.0089(16) -0.0001(16) 0.0136(16)
C56 0.026(2) 0.033(2) 0.028(2) 0.0065(17) 0.0003(17) 0.0103(17)
C57 0.028(2) 0.0290(19) 0.026(2) 0.0048(16) 0.0024(16) 0.0124(17)
C58 0.032(2) 0.033(2) 0.0235(19) 0.0077(16) -0.0003(16) 0.0106(17)
C59 0.031(2) 0.040(2) 0.030(2) 0.0099(18) 0.0052(17) 0.0160(18)
C60 0.031(2) 0.039(2) 0.028(2) 0.0049(18) 0.0019(17) 0.0170(18)
C61 0.032(2) 0.037(2) 0.0249(19) 0.0117(16) -0.0001(16) 0.0120(17)
S2' 0.0343(15) 0.045(2) 0.0320(16) 0.0182(18) 0.0058(12) 0.0063(19)
N6' 0.0321(19) 0.042(2) 0.030(2) 0.0156(19) 0.0061(18) 0.009(2)
N7' 0.031(2) 0.043(2) 0.029(2) 0.019(2) 0.0066(18) 0.008(2)
C14 0.046(3) 0.050(3) 0.046(3) 0.010(2) 0.007(2) 0.024(2)
C15 0.047(2) 0.049(2) 0.044(2) 0.013(2) 0.005(2) 0.021(2)
C16 0.044(2) 0.047(2) 0.042(2) 0.015(2) 0.008(2) 0.023(2)
C20 0.047(2) 0.052(2) 0.046(2) 0.012(2) 0.008(2) 0.025(2)
C19 0.048(2) 0.054(2) 0.047(2) 0.012(2) 0.008(2) 0.024(2)
N4 0.047(2) 0.058(3) 0.049(2) 0.011(2) 0.006(2) 0.026(2)
C18 0.050(3) 0.058(3) 0.048(3) 0.016(2) 0.007(2) 0.022(2)
C17 0.048(3) 0.054(3) 0.048(3) 0.018(2) 0.008(2) 0.021(2)
C26' 0.051(2) 0.036(2) 0.0299(19) 0.0095(17) -0.0022(17) 0.0172(18)
C27' 0.0401(19) 0.0379(19) 0.0301(18) 0.0110(16) 0.0020(17) 0.0175(17)
C31' 0.030(2) 0.042(2) 0.028(2) 0.018(2) 0.0078(19) 0.009(2)
C32' 0.0317(18) 0.042(2) 0.0286(19) 0.0174(18) 0.0062(17) 0.0091(19)
C33' 0.0319(18) 0.042(2) 0.0291(19) 0.0171(18) 0.0060(17) 0.0092(18)
C28' 0.0328(18) 0.040(2) 0.0300(19) 0.0138(18) 0.0058(17) 0.0124(18)
C29' 0.0312(17) 0.042(2) 0.0286(18) 0.0157(17) 0.0060(16) 0.0108(17)
C30' 0.0303(18) 0.042(2) 0.0281(19) 0.0162(18) 0.0067(17) 0.0106(17)
S2 0.0343(15) 0.045(2) 0.0320(16) 0.0182(18) 0.0058(12) 0.0063(19)
N6 0.0321(19) 0.042(2) 0.030(2) 0.0156(19) 0.0061(18) 0.009(2)
N7 0.031(2) 0.043(2) 0.029(2) 0.019(2) 0.0066(18) 0.008(2)
C14' 0.047(3) 0.048(3) 0.043(3) 0.011(3) 0.005(3) 0.022(3)
C15' 0.046(3) 0.049(3) 0.042(3) 0.012(2) 0.005(2) 0.022(2)
C16' 0.046(3) 0.048(2) 0.045(2) 0.012(2) 0.004(2) 0.022(2)
C20' 0.045(3) 0.049(3) 0.046(3) 0.010(3) 0.007(3) 0.025(3)
C19' 0.048(3) 0.056(3) 0.048(3) 0.011(2) 0.004(3) 0.021(2)
N0AA 0.046(3) 0.056(3) 0.050(3) 0.013(2) 0.001(2) 0.024(2)
C18' 0.049(3) 0.057(3) 0.050(2) 0.017(2) 0.003(2) 0.020(2)
C17' 0.047(3) 0.054(3) 0.049(3) 0.016(2) 0.004(2) 0.020(2)
C26 0.051(2) 0.036(2) 0.0299(19) 0.0095(17) -0.0022(17) 0.0172(18)
C27 0.0401(19) 0.0379(19) 0.0301(18) 0.0110(16) 0.0020(17) 0.0175(17)
C28 0.0328(18) 0.040(2) 0.0300(19) 0.0138(18) 0.0058(17) 0.0124(18)
C33 0.0319(18) 0.042(2) 0.0291(19) 0.0171(18) 0.0060(17) 0.0092(18)
C32 0.0317(18) 0.042(2) 0.0286(19) 0.0174(18) 0.0062(17) 0.0091(19)
C31 0.030(2) 0.042(2) 0.028(2) 0.018(2) 0.0078(19) 0.009(2)
C30 0.0303(18) 0.042(2) 0.0281(19) 0.0162(18) 0.0067(17) 0.0106(17)
C29 0.0312(17) 0.042(2) 0.0286(18) 0.0157(17) 0.0060(16) 0.0108(17)

loop_
_atom_type_symbol
_atom_type_description
_atom_type_scat_dispersion_real
_atom_type_scat_dispersion_imag
_atom_type_scat_source
C C 0.0181 0.0091 'International Tables Vol C Tables 4.2.6.8 and 6.1.1.4'
H H 0.0000 0.0000 'International Tables Vol C Tables 4.2.6.8 and 6.1.1.4'
N N 0.0311 0.0180 'International Tables Vol C Tables 4.2.6.8 and 6.1.1.4'
O O 0.0492 0.0322 'International Tables Vol C Tables 4.2.6.8 and 6.1.1.4'
S S 0.3331 0.5567 'International Tables Vol C Tables 4.2.6.8 and 6.1.1.4'
Zn Zn -1.5491 0.6778 'International Tables Vol C Tables 4.2.6.8 and 6.1.1.4'

loop_
_geom_angle_atom_site_label_1
_geom_angle_atom_site_label_2
_geom_angle_atom_site_label_3
_geom_angle
_geom_angle_site_symmetry_1
_geom_angle_site_symmetry_3
O1 Zn1 O6 100.74(17) . .
O1 Zn1 O9 145.28(17) . 1_545
O6 Zn1 O9 96.78(17) . 1_545
O1 Zn1 N1 98.96(17) . .
O6 Zn1 N1 103.24(18) . .
O9 Zn1 N1 105.90(18) 1_545 .
O1 Zn1 O10 95.80(15) . 1_545
O6 Zn1 O10 155.03(16) . 1_545
O9 Zn1 O10 59.82(16) 1_545 1_545
N1 Zn1 O10 92.42(17) . 1_545
O1 Zn1 C61 122.94(17) . 1_545
O6 Zn1 C61 127.10(18) . 1_545
O9 Zn1 C61 30.44(18) 1_545 1_545
N1 Zn1 C61 98.17(18) . 1_545
O10 Zn1 C61 29.54(17) 1_545 1_545
O7 Zn2 O5 123.98(17) . 1_445
O7 Zn2 O2 103.46(16) . .
O5 Zn2 O2 105.38(15) 1_445 .
O7 Zn2 N5 107.56(17) . .
O5 Zn2 N5 113.99(16) 1_445 .
O2 Zn2 N5 98.84(15) . .
O7 Zn2 O4 85.04(16) . 1_445
O5 Zn2 O4 58.15(15) 1_445 1_445
O2 Zn2 O4 163.06(15) . 1_445
N5 Zn2 O4 92.34(15) . 1_445
O7 Zn2 C47 105.00(17) . 1_445
O5 Zn2 C47 29.28(17) 1_445 1_445
O2 Zn2 C47 134.46(16) . 1_445
N5 Zn2 C47 105.44(16) . 1_445
O4 Zn2 C47 28.88(16) 1_445 1_445
N2 S1 N3 99.4(3) . .
C34 O1 Zn1 143.9(3) . .
C34 O2 Zn2 128.1(3) . .
C41 O3 C38 118.3(4) . .
C47 O4 Zn2 79.5(3) . 1_665
C47 O5 Zn2 102.0(3) . 1_665
C48 O6 Zn1 125.6(3) . .
C48 O7 Zn2 144.5(4) . .
C55 O8 C52 118.0(5) . .
C61 O9 Zn1 96.3(3) . 1_565
C61 O10 Zn1 83.6(4) . 1_565
C3 N1 C4 117.4(5) . .
C3 N1 Zn1 120.9(4) . .
C4 N1 Zn1 121.7(4) . .
C9 N2 S1 108.9(5) . .
C10 N3 S1 108.0(5) . .
C24 N5 C23 117.1(4) . .
C24 N5 Zn2 122.3(3) . .
C23 N5 Zn2 120.0(3) . .
C2 C1 C5 115.6(5) . .
C2 C1 C6 120.2(6) . .
C5 C1 C6 124.1(6) . .
C1 C2 C3 121.3(6) . .
C1 C2 H2 119.4 . .
C3 C2 H2 119.4 . .
N1 C3 C2 122.6(6) . .
N1 C3 H3 118.7 . .
C2 C3 H3 118.7 . .
N1 C4 C5 123.0(6) . .
N1 C4 H4 118.5 . .
C5 C4 H4 118.5 . .
C4 C5 C1 119.9(6) . .
C4 C5 H5 120.0 . .
C1 C5 H5 120.0 . .
C7 C6 C1 126.9(7) . .
C7 C6 H6 116.6 . .
C1 C6 H6 116.6 . .
C6 C7 C8 127.4(7) . .
C6 C7 H7 116.3 . .
C8 C7 H7 116.3 . .
C13 C8 C9 116.9(6) . .
C13 C8 C7 119.1(6) . .
C9 C8 C7 124.0(6) . .
N2 C9 C8 127.9(6) . .
N2 C9 C10 111.6(6) . .
C8 C9 C10 120.5(6) . .
N3 C10 C11 126.5(6) . .
N3 C10 C9 112.1(6) . .
C11 C10 C9 121.4(6) . .
C12 C11 C10 117.6(6) . .
C12 C11 C14 110.2(7) . .
C10 C11 C14 132.2(7) . .
C12 C11 C14' 132.3(8) . .
C10 C11 C14' 109.9(7) . .
C11 C12 C13 120.6(6) . .
C11 C12 H12 119.7 . .
C13 C12 H12 119.7 . .
C8 C13 C12 122.9(6) . .
C8 C13 H13 118.6 . .
C12 C13 H13 118.6 . .
C25 C21 C26' 127.7(7) . .
C25 C21 C22 116.2(4) . .
C26' C21 C22 115.9(6) . .
C25 C21 C26 117.5(6) . .
C22 C21 C26 126.0(6) . .
C23 C22 C21 119.4(5) . .
C23 C22 H22 120.3 . .
C21 C22 H22 120.3 . .
N5 C23 C22 123.2(5) . .
N5 C23 H23 118.4 . .
C22 C23 H23 118.4 . .
N5 C24 C25 123.5(5) . .
N5 C24 H24 118.2 . .
C25 C24 H24 118.2 . .
C24 C25 C21 120.5(5) . .
C24 C25 H25 119.8 . .
C21 C25 H25 119.8 . .
O1 C34 O2 126.0(5) . .
O1 C34 C35 117.2(4) . .
O2 C34 C35 116.7(4) . .
C40 C35 C36 119.0(5) . .
C40 C35 C34 120.1(4) . .
C36 C35 C34 120.9(4) . .
C35 C36 C37 120.2(5) . .
C35 C36 H36 119.9 . .
C37 C36 H36 119.9 . .
C38 C37 C36 119.2(5) . .
C38 C37 H37 120.4 . .
C36 C37 H37 120.4 . .
C39 C38 C37 121.7(5) . .
C39 C38 O3 118.1(5) . .
C37 C38 O3 120.0(5) . .
C38 C39 C40 117.9(5) . .
C38 C39 H39 121.0 . .
C40 C39 H39 121.0 . .
C35 C40 C39 122.0(5) . .
C35 C40 H40 119.0 . .
C39 C40 H40 119.0 . .
C42 C41 O3 124.0(4) . .
C42 C41 C46 120.5(5) . .
O3 C41 C46 115.4(5) . .
C41 C42 C43 119.8(5) . .
C41 C42 H42 120.1 . .
C43 C42 H42 120.1 . .
C42 C43 C44 120.3(5) . .
C42 C43 H43 119.9 . .
C44 C43 H43 119.9 . .
C45 C44 C43 119.4(5) . .
C45 C44 C47 121.2(5) . .
C43 C44 C47 119.4(5) . .
C44 C45 C46 120.8(5) . .
C44 C45 H45 119.6 . .
C46 C45 H45 119.6 . .
C45 C46 C41 119.2(5) . .
C45 C46 H46 120.4 . .
C41 C46 H46 120.4 . .
O4 C47 O5 120.3(4) . .
O4 C47 C44 120.7(5) . .
O5 C47 C44 118.9(5) . .
O4 C47 Zn2 71.6(3) . 1_665
O5 C47 Zn2 48.8(2) . 1_665
C44 C47 Zn2 167.7(4) . 1_665
O7 C48 O6 127.3(5) . .
O7 C48 C49 115.1(5) . .
O6 C48 C49 117.6(4) . .
C50 C49 C54 119.2(5) . .
C50 C49 C48 121.9(5) . .
C54 C49 C48 118.6(5) . .
C51 C50 C49 120.6(5) . .
C51 C50 H50 119.7 . .
C49 C50 H50 119.7 . .
C52 C51 C50 119.0(5) . .
C52 C51 H51 120.5 . .
C50 C51 H51 120.5 . .
C53 C52 C51 122.1(5) . .
C53 C52 O8 119.3(5) . .
C51 C52 O8 118.5(5) . .
C52 C53 C54 118.8(5) . .
C52 C53 H53 120.6 . .
C54 C53 H53 120.6 . .
C49 C54 C53 120.3(5) . .
C49 C54 H54 119.9 . .
C53 C54 H54 119.9 . .
O8 C55 C60 124.5(5) . .
O8 C55 C56 115.6(5) . .
C60 C55 C56 119.9(5) . .
C57 C56 C55 119.0(5) . .
C57 C56 H56 120.5 . .
C55 C56 H56 120.5 . .
C56 C57 C58 121.9(5) . .
C56 C57 H57 119.0 . .
C58 C57 H57 119.0 . .
C57 C58 C59 118.0(5) . .
C57 C58 C61 123.1(5) . .
C59 C58 C61 118.9(5) . .
C60 C59 C58 120.8(5) . .
C60 C59 H59 119.6 . .
C58 C59 H59 119.6 . .
C59 C60 C55 120.4(5) . .
C59 C60 H60 119.8 . .
C55 C60 H60 119.8 . .
O10 C61 O9 119.6(5) . .
O10 C61 C58 122.0(5) . .
O9 C61 C58 118.3(5) . .
O10 C61 Zn1 66.8(3) . 1_565
O9 C61 Zn1 53.2(3) . 1_565
C58 C61 Zn1 168.3(4) . 1_565
C32' S2' C33' 69.5(12) 2_454 2_454
C32' S2' N7' 85.9(13) 2_454 .
C33' S2' N7' 22(2) 2_454 .
C32' S2' N6' 30(3) 2_454 .
C33' S2' N6' 91.5(11) 2_454 .
N7' S2' N6' 100.6(13) . .
C32' N6' C31' 76(3) 2_454 2_454
C32' N6' C29' 65(2) 2_454 .
C31' N6' C29' 31.3(15) 2_454 .
C32' N6' S2' 43(2) 2_454 .
C31' N6' S2' 118.4(15) 2_454 .
C29' N6' S2' 99.4(14) . .
C33' N7' C28' 85(4) 2_454 2_454
C33' N7' C30' 69(3) 2_454 .
C28' N7' C30' 35.3(15) 2_454 .
C33' N7' S2' 46(3) 2_454 .
C28' N7' S2' 129.2(17) 2_454 .
C30' N7' S2' 102.3(15) . .
C33' N7' C32' 28(3) 2_454 2_454
C28' N7' C32' 94.4(18) 2_454 2_454
C30' N7' C32' 65.6(14) . 2_454
S2' N7' C32' 36.8(6) . 2_454
C15 C14 C11 125.6(9) . .
C15 C14 H14 117.2 . .
C11 C14 H14 117.2 . .
C14 C15 C16 134.1(6) . .
C14 C15 H15 113.0 . .
C16 C15 H15 113.0 . .
C20 C16 C17 120.0 . .
C20 C16 C15 120.0 . .
C17 C16 C15 120.0 . .
C16 C20 C19 120.0 . .
C16 C20 H20 120.0 . .
C19 C20 H20 120.0 . .
C20 C19 N4 120.0 . .
C20 C19 H19 120.0 . .
N4 C19 H19 120.0 . .
C18 N4 C19 120.0 . .
C17 C18 N4 120.0 . .
C17 C18 H18 120.0 . .
N4 C18 H18 120.0 . .
C18 C17 C16 120.0 . .
C18 C17 H17 120.0 . .
C16 C17 H17 120.0 . .
C27' C26' C21 129.2(8) . .
C27' C26' H26' 115.8 . .
C21 C26' H26' 114.9 . .
C26' C27' C28' 128.1(12) . .
C26' C27' H27' 115.4 . .
C28' C27' H27' 116.5 . .
C29' C31' C28' 85(5) 2_454 2_454
C29' C31' N6' 78(3) 2_454 2_454
C28' C31' N6' 139(4) 2_454 2_454
C29' C31' C32' 65(3) 2_454 .
C28' C31' C32' 149(2) 2_454 .
N6' C31' C32' 37.5(16) 2_454 .
C29' C31' C30' 61(3) 2_454 .
C28' C31' C30' 34.6(19) 2_454 .
N6' C31' C30' 137.9(17) 2_454 .
C32' C31' C30' 120.0 . .
N6' C32' S2' 107(2) 2_454 2_454
N6' C32' C29' 76(3) 2_454 2_454
S2' C32' C29' 142(3) 2_454 2_454
N6' C32' C33' 136(3) 2_454 .
S2' C32' C33' 58.9(15) 2_454 .
C29' C32' C33' 92.0(9) 2_454 .
N6' C32' C31' 66(2) 2_454 .
S2' C32' C31' 170(2) 2_454 .
C29' C32' C31' 30.9(12) 2_454 .
C33' C32' C31' 120.0 . .
N6' C32' C30' 112(3) 2_454 2_454
S2' C32' C30' 98.7(14) 2_454 2_454
C29' C32' C30' 48.9(10) 2_454 2_454
C33' C32' C30' 43.1(9) . 2_454
C31' C32' C30' 77.9(9) . 2_454
N6' C32' N7' 123(3) 2_454 2_454
S2' C32' N7' 57.3(11) 2_454 2_454
C29' C32' N7' 88.8(14) 2_454 2_454
C33' C32' N7' 12.8(15) . 2_454
C31' C32' N7' 119.0(9) . 2_454
C30' C32' N7' 41.4(4) 2_454 2_454
N6' C32' H32' 42.1 2_454 .
S2' C32' H32' 69.8 2_454 .
C29' C32' H32' 117.6 2_454 .
C33' C32' H32' 122.9 . .
C31' C32' H32' 106.0 . .
C30' C32' H32' 136.6 2_454 .
N7' C32' H32' 114.2 2_454 .
N7' C33' C30' 82(3) 2_454 2_454
N7' C33' S2' 112(4) 2_454 2_454
C30' C33' S2' 133(3) 2_454 2_454
N7' C33' C28' 67(3) 2_454 .
C30' C33' C28' 34.6(14) 2_454 .
S2' C33' C28' 167.2(19) 2_454 .
N7' C33' C32' 139(4) 2_454 .
C30' C33' C32' 88.0(9) 2_454 .
S2' C33' C32' 51.7(14) 2_454 .
C28' C33' C32' 120.0 . .
N7' C33' C29' 118(4) 2_454 2_454
C30' C33' C29' 46.7(11) 2_454 2_454
S2' C33' C29' 90.1(12) 2_454 2_454
C28' C33' C29' 79.7(9) . 2_454
C32' C33' C29' 41.3(10) . 2_454
N7' C33' H33' 49.3 2_454 .
C30' C33' H33' 128.8 2_454 .
S2' C33' H33' 67.9 2_454 .
C28' C33' H33' 115.2 . .
C32' C33' H33' 116.6 . .
C29' C33' H33' 137.7 2_454 .
C30' C28' C31' 82(3) 2_454 2_454
C30' C28' N7' 76(3) 2_454 2_454
C31' C28' N7' 145(3) 2_454 2_454
C30' C28' C33' 64(3) 2_454 .
C31' C28' C33' 145.4(12) 2_454 .
N7' C28' C33' 28.1(15) 2_454 .
C30' C28' C29' 61(3) 2_454 .
C31' C28' C29' 30.9(14) 2_454 .
N7' C28' C29' 136.9(16) 2_454 .
C33' C28' C29' 120.0 . .
C30' C28' C27' 160(6) 2_454 .
C31' C28' C27' 98.7(16) 2_454 .
N7' C28' C27' 93.8(16) 2_454 .
C33' C28' C27' 113.8(17) . .
C29' C28' C27' 126.2(17) . .
C31' C29' C30' 87(3) 2_454 2_454
C31' C29' C32' 85(5) 2_454 2_454
C30' C29' C32' 152(7) 2_454 2_454
C31' C29' N6' 71(3) 2_454 .
C30' C29' N6' 156(2) 2_454 .
C32' C29' N6' 39(2) 2_454 .
C31' C29' C30' 155(4) 2_454 .
C30' C29' C30' 88.0(9) 2_454 .
C32' C29' C30' 88(3) 2_454 .
N6' C29' C30' 115.6(18) . .
C31' C29' C28' 65(2) 2_454 .
C30' C29' C28' 34.8(14) 2_454 .
C32' C29' C28' 149(4) 2_454 .
N6' C29' C28' 122.7(17) . .
C30' C29' C28' 120.0 . .
C31' C29' C29' 130(4) 2_454 2_454
C30' C29' C29' 47.5(9) 2_454 2_454
C32' C29' C29' 123(3) 2_454 2_454
N6' C29' C29' 156.1(18) . 2_454
C30' C29' C29' 40.4(10) . 2_454
C28' C29' C29' 80.6(10) . 2_454
C31' C29' C33' 127(5) 2_454 2_454
C30' C29' C33' 124(3) 2_454 2_454
C32' C29' C33' 46.7(13) 2_454 2_454
N6' C29' C33' 78.5(13) . 2_454
C30' C29' C33' 41(2) . 2_454
C28' C29' C33' 159(2) . 2_454
C29' C29' C33' 78.8(13) 2_454 2_454
C28' C30' C29' 84(3) 2_454 2_454
C28' C30' C33' 82(3) 2_454 2_454
C29' C30' C33' 152(6) 2_454 2_454
C28' C30' N7' 69(2) 2_454 .
C29' C30' N7' 153(2) 2_454 .
C33' C30' N7' 29(2) 2_454 .
C28' C30' C29' 158(6) 2_454 .
C29' C30' C29' 92.0(9) 2_454 .
C33' C30' C29' 92(3) 2_454 .
N7' C30' C29' 113.9(18) . .
C28' C30' C31' 64(4) 2_454 .
C29' C30' C31' 31.0(13) 2_454 .
C33' C30' C31' 145(3) 2_454 .
N7' C30' C31' 125.8(18) . .
C29' C30' C31' 120.0 . .
C28' C30' C30' 130(4) 2_454 2_454
C29' C30' C30' 49.8(9) 2_454 2_454
C33' C30' C30' 128(4) 2_454 2_454
N7' C30' C30' 155.2(19) . 2_454
C29' C30' C30' 42.2(10) . 2_454
C31' C30' C30' 78.8(10) . 2_454
C28' C30' C32' 127(5) 2_454 2_454
C29' C30' C32' 129(3) 2_454 2_454
C33' C30' C32' 48.9(16) 2_454 2_454
N7' C30' C32' 73.0(12) . 2_454
C29' C30' C32' 43.1(19) . 2_454
C31' C30' C32' 160(2) . 2_454
C30' C30' C32' 82.2(16) 2_454 2_454
C33 S2 C32 65.9(19) 2_454 2_454
C33 S2 N6 73.9(16) 2_454 .
C32 S2 N6 10(3) 2_454 .
C33 S2 N7 17.0(19) 2_454 .
C32 S2 N7 82.8(16) 2_454 .
N6 S2 N7 90.4(14) . .
C32 N6 C31 128(7) 2_454 2_454
C32 N6 C29 92(6) 2_454 .
C31 N6 C29 43.8(18) 2_454 .
C32 N6 S2 36(9) 2_454 .
C31 N6 S2 151(2) 2_454 .
C29 N6 S2 107.6(18) . .
C32 N6 C33 24(6) 2_454 2_454
C31 N6 C33 113(2) 2_454 2_454
C29 N6 C33 71.6(18) . 2_454
S2 N6 C33 41.7(13) . 2_454
C33 N7 C28 106(4) 2_454 2_454
C33 N7 C30 84(4) 2_454 .
C28 N7 C30 24.0(15) 2_454 .
C33 N7 S2 36(4) 2_454 .
C28 N7 S2 134.4(19) 2_454 .
C30 N7 S2 110.4(18) . .
C33 N7 C27 159(4) 2_454 2_454
C28 N7 C27 54.7(7) 2_454 2_454
C30 N7 C27 78.1(11) . 2_454
S2 N7 C27 164.4(16) . 2_454
C15' C14' C11 125.8(10) . .
C15' C14' H14' 117.1 . .
C11 C14' H14' 117.1 . .
C14' C15' C16' 128.8(10) . .
C14' C15' H15' 115.6 . .
C16' C15' H15' 115.6 . .
C20' C16' C17' 120.0 . .
C20' C16' C15' 119.2(7) . .
C17' C16' C15' 120.7(8) . .
C19' C20' C16' 120.0 . .
C19' C20' H20' 120.0 . .
C16' C20' H20' 120.0 . .
N0AA C19' C20' 120.0 . .
N0AA C19' H19' 120.0 . .
C20' C19' H19' 120.0 . .
C19' N0AA C18' 120.0 . .
N0AA C18' C17' 120.0 . .
N0AA C18' H18' 120.0 . .
C17' C18' H18' 120.0 . .
C18' C17' C16' 120.0 . .
C18' C17' H17' 120.0 . .
C16' C17' H17' 120.0 . .
C27 C26 C21 126.4(9) . .
C27 C26 H26 116.4 . .
C21 C26 H26 117.2 . .
C26 C27 C28 127.3(15) . .
C26 C27 N7 162.0(12) . 2_454
C28 C27 N7 36.9(15) . 2_454
C26 C27 H27 118.1 . .
C28 C27 H27 114.5 . .
N7 C27 H27 78.8 2_454 .
C30 C28 N7 103(5) 2_454 2_454
C30 C28 C33 81(5) 2_454 .
N7 C28 C33 24.5(16) 2_454 .
C30 C28 C29 45(5) 2_454 .
N7 C28 C29 144.5(16) 2_454 .
C33 C28 C29 120.0 . .
C30 C28 C31 76(6) 2_454 2_454
N7 C28 C31 171(5) 2_454 2_454
C33 C28 C31 157(2) . 2_454
C29 C28 C31 39(2) . 2_454
C30 C28 C27 162(7) 2_454 .
N7 C28 C27 88.4(18) 2_454 .
C33 C28 C27 113(2) . .
C29 C28 C27 126.7(19) . .
C31 C28 C27 90.1(12) 2_454 .
C30 C28 C29 21(5) 2_454 2_454
N7 C28 C29 89.9(13) 2_454 2_454
C33 C28 C29 65.6(11) . 2_454
C29 C28 C29 54.8(11) . 2_454
C31 C28 C29 92(2) 2_454 2_454
C27 C28 C29 177(3) . 2_454
N7 C33 S2 127(4) 2_454 2_454
N7 C33 C32 170(3) 2_454 .
S2 C33 C32 61.5(17) 2_454 .
N7 C33 C28 50(3) 2_454 .
S2 C33 C28 155(3) 2_454 .
C32 C33 C28 120.0 . .
N7 C33 C30 72(3) 2_454 2_454
S2 C33 C30 139(3) 2_454 2_454
C32 C33 C30 98.3(8) . 2_454
C28 C33 C30 23.2(10) . 2_454
N7 C33 N6 164(4) 2_454 2_454
S2 C33 N6 64.4(15) 2_454 2_454
C32 C33 N6 6.6(14) . 2_454
C28 C33 N6 114.6(11) . 2_454
C30 C33 N6 92.4(13) 2_454 2_454
N7 C33 C29 120(4) 2_454 2_454
S2 C33 C29 102.9(16) 2_454 2_454
C32 C33 C29 49.7(9) . 2_454
C28 C33 C29 70.7(9) . 2_454
C30 C33 C29 48.5(9) 2_454 2_454
N6 C33 C29 44.0(5) 2_454 2_454
N7 C33 H33 68.1 2_454 .
S2 C33 H33 68.1 2_454 .
C32 C33 H33 122.1 . .
C28 C33 H33 117.8 . .
C30 C33 H33 139.4 2_454 .
N6 C33 H33 127.5 2_454 .
C29 C33 H33 170.9 2_454 .
N6 C32 S2 134(8) 2_454 2_454
N6 C32 C33 150(6) 2_454 .
S2 C32 C33 52.6(14) 2_454 .
N6 C32 C31 39(5) 2_454 .
S2 C32 C31 155(2) 2_454 .
C33 C32 C31 120.0 . .
N6 C32 C29 72(5) 2_454 2_454
S2 C32 C29 122(3) 2_454 2_454
C33 C32 C29 81.7(8) . 2_454
C31 C32 C29 39.2(11) . 2_454
N6 C32 H32 88.3 2_454 .
S2 C32 H32 72.2 2_454 .
C33 C32 H32 117.9 . .
C31 C32 H32 121.9 . .
C29 C32 H32 159.8 2_454 .
C29 C31 N6 82(2) 2_454 2_454
C29 C31 C30 50(2) 2_454 .
N6 C31 C30 131.1(17) 2_454 .
C29 C31 C32 72(2) 2_454 .
N6 C31 C32 13(2) 2_454 .
C30 C31 C32 120.0 . .
C29 C31 C28 69(2) 2_454 2_454
N6 C31 C28 149(3) 2_454 2_454
C30 C31 C28 23.2(12) . 2_454
C32 C31 C28 140.8(11) . 2_454
C28 C30 C29 114(5) 2_454 2_454
C28 C30 N7 53(3) 2_454 .
C29 C30 N7 159(5) 2_454 .
C28 C30 C31 81(3) 2_454 .
C29 C30 C31 42.5(15) 2_454 .
N7 C30 C31 132.6(18) . .
C28 C30 C29 151(5) 2_454 .
C29 C30 C29 79.0(11) 2_454 .
N7 C30 C29 106.6(18) . .
C31 C30 C29 120.0 . .
C28 C30 C33 76(5) 2_454 2_454
C29 C30 C33 152(6) 2_454 2_454
N7 C30 C33 24.8(16) . 2_454
C31 C30 C33 157(3) . 2_454
C29 C30 C33 82(3) . 2_454
C28 C30 C30 149(7) 2_454 2_454
C29 C30 C30 45.7(12) 2_454 2_454
N7 C30 C30 137(2) . 2_454
C31 C30 C30 87.3(13) . 2_454
C29 C30 C30 33.2(13) . 2_454
C33 C30 C30 113(2) 2_454 2_454
C31 C29 C30 88(4) 2_454 2_454
C31 C29 N6 55(3) 2_454 .
C30 C29 N6 142(3) 2_454 .
C31 C29 C30 163(6) 2_454 .
C30 C29 C30 101.0(12) 2_454 .
N6 C29 C30 114.0(19) . .
C31 C29 C28 72(4) 2_454 .
C30 C29 C28 21.9(17) 2_454 .
N6 C29 C28 125.8(19) . .
C30 C29 C28 120.0 . .
C31 C29 C32 69(2) 2_454 2_454
C30 C29 C32 152(6) 2_454 2_454
N6 C29 C32 16.3(18) . 2_454
C30 C29 C32 98(3) . 2_454
C28 C29 C32 141(3) . 2_454
C31 C29 C29 144(5) 2_454 2_454
C30 C29 C29 59.7(15) 2_454 2_454
N6 C29 C29 152(3) . 2_454
C30 C29 C29 41.4(12) . 2_454
C28 C29 C29 79.3(11) . 2_454
C32 C29 C29 136(4) 2_454 2_454
C31 C29 C33 117(4) 2_454 2_454
C30 C29 C33 146(4) 2_454 2_454
N6 C29 C33 64.4(14) . 2_454
C30 C29 C33 50(2) . 2_454
C28 C29 C33 168(3) . 2_454
C32 C29 C33 48.5(15) 2_454 2_454
C29 C29 C33 89.3(19) 2_454 2_454
C31 C29 C28 154(7) 2_454 2_454
C30 C29 C28 105(2) 2_454 2_454
N6 C29 C28 108(3) . 2_454
C30 C29 C28 8.4(15) . 2_454
C28 C29 C28 125.2(11) . 2_454
C32 C29 C28 92(4) 2_454 2_454
C29 C29 C28 45.9(7) 2_454 2_454
C33 C29 C28 44(2) 2_454 2_454

loop_
_geom_bond_atom_site_label_1
_geom_bond_atom_site_label_2
_geom_bond_distance
_geom_bond_site_symmetry_2
Zn1 O1 1.965(3) .
Zn1 O6 1.997(4) .
Zn1 O9 2.014(4) 1_545
Zn1 N1 2.049(4) .
Zn1 O10 2.311(5) 1_545
Zn1 C61 2.499(5) 1_545
Zn2 O7 1.950(4) .
Zn2 O5 1.962(4) 1_445
Zn2 O2 1.981(3) .
Zn2 N5 2.021(4) .
Zn2 O4 2.464(4) 1_445
Zn2 C47 2.553(5) 1_445
S1 N2 1.590(6) .
S1 N3 1.616(7) .
O1 C34 1.251(6) .
O2 C34 1.259(6) .
O3 C41 1.377(6) .
O3 C38 1.394(6) .
O4 C47 1.254(7) .
O4 Zn2 2.464(4) 1_665
O5 C47 1.276(6) .
O5 Zn2 1.962(4) 1_665
O6 C48 1.259(7) .
O7 C48 1.245(6) .
O8 C55 1.373(7) .
O8 C52 1.405(7) .
O9 C61 1.274(7) .
O9 Zn1 2.014(4) 1_565
O10 C61 1.240(7) .
O10 Zn1 2.311(5) 1_565
N1 C3 1.328(7) .
N1 C4 1.339(8) .
N2 C9 1.336(10) .
N3 C10 1.333(10) .
N5 C24 1.336(7) .
N5 C23 1.348(7) .
C1 C2 1.373(9) .
C1 C5 1.408(10) .
C1 C6 1.478(8) .
C2 C3 1.375(8) .
C2 H2 0.9300 .
C3 H3 0.9300 .
C4 C5 1.372(9) .
C4 H4 0.9300 .
C5 H5 0.9300 .
C6 C7 1.289(10) .
C6 H6 0.9300 .
C7 C8 1.480(9) .
C7 H7 0.9300 .
C8 C13 1.365(9) .
C8 C9 1.405(10) .
C9 C10 1.453(9) .
C10 C11 1.404(10) .
C11 C12 1.364(10) .
C11 C14 1.491(7) .
C11 C14' 1.492(9) .
C12 C13 1.461(9) .
C12 H12 0.9300 .
C13 H13 0.9300 .
C21 C25 1.386(8) .
C21 C26' 1.400(8) .
C21 C22 1.419(8) .
C21 C26 1.520(8) .
C22 C23 1.383(8) .
C22 H22 0.9300 .
C23 H23 0.9300 .
C24 C25 1.379(7) .
C24 H24 0.9300 .
C25 H25 0.9300 .
C34 C35 1.499(7) .
C35 C40 1.376(7) .
C35 C36 1.385(7) .
C36 C37 1.396(7) .
C36 H36 0.9300 .
C37 C38 1.380(8) .
C37 H37 0.9300 .
C38 C39 1.374(8) .
C39 C40 1.393(8) .
C39 H39 0.9300 .
C40 H40 0.9300 .
C41 C42 1.377(8) .
C41 C46 1.390(7) .
C42 C43 1.386(7) .
C42 H42 0.9300 .
C43 C44 1.391(7) .
C43 H43 0.9300 .
C44 C45 1.379(8) .
C44 C47 1.483(7) .
C45 C46 1.386(7) .
C45 H45 0.9300 .
C46 H46 0.9300 .
C47 Zn2 2.553(5) 1_665
C48 C49 1.504(7) .
C49 C50 1.381(8) .
C49 C54 1.390(8) .
C50 C51 1.380(8) .
C50 H50 0.9300 .
C51 C52 1.372(8) .
C51 H51 0.9300 .
C52 C53 1.363(8) .
C53 C54 1.391(9) .
C53 H53 0.9300 .
C54 H54 0.9300 .
C55 C60 1.376(8) .
C55 C56 1.412(8) .
C56 C57 1.371(7) .
C56 H56 0.9300 .
C57 C58 1.389(8) .
C57 H57 0.9300 .
C58 C59 1.406(8) .
C58 C61 1.468(7) .
C59 C60 1.375(8) .
C59 H59 0.9300 .
C60 H60 0.9300 .
C61 Zn1 2.499(5) 1_565
S2' C32' 1.16(3) 2_454
S2' C33' 1.27(3) 2_454
S2' N7' 1.634(9) .
S2' N6' 1.647(9) .
N6' C32' 0.87(5) 2_454
N6' C31' 1.31(3) 2_454
N6' C29' 1.351(10) .
N7' C33' 0.66(5) 2_454
N7' C28' 1.29(4) 2_454
N7' C30' 1.340(9) .
N7' C32' 1.94(4) 2_454
C14 C15 1.290(7) .
C14 H14 0.9300 .
C15 C16 1.467(6) .
C15 H15 0.9300 .
C16 C20 1.3900 .
C16 C17 1.3900 .
C20 C19 1.3900 .
C20 H20 0.9300 .
C19 N4 1.3900 .
C19 H19 0.9300 .
N4 C18 1.3900 .
C18 C17 1.3900 .
C18 H18 0.9300 .
C17 H17 0.9300 .
C26' C27' 1.308(9) .
C26' H26' 0.9300 .
C27' C28' 1.522(9) .
C27' H27' 0.9300 .
C31' C29' 0.72(3) 2_454
C31' C28' 1.26(6) 2_454
C31' N6' 1.31(3) 2_454
C31' C32' 1.3900 .
C31' C30' 1.3900 .
C32' N6' 0.87(3) 2_454
C32' S2' 1.16(2) 2_454
C32' C29' 1.26(4) 2_454
C32' C33' 1.3900 .
C32' C30' 1.84(3) 2_454
C32' N7' 1.94(3) 2_454
C32' H32' 0.9297 .
C33' N7' 0.66(3) 2_454
C33' C30' 1.26(4) 2_454
C33' S2' 1.27(3) 2_454
C33' C28' 1.3900 .
C33' C29' 1.91(3) 2_454
C33' H33' 0.9298 .
C28' C30' 0.80(3) 2_454
C28' C31' 1.26(3) 2_454
C28' N7' 1.29(3) 2_454
C28' C29' 1.3900 .
C29' C31' 0.72(3) 2_454
C29' C30' 1.22(4) 2_454
C29' C32' 1.26(4) 2_454
C29' C30' 1.3900 .
C29' C29' 1.88(3) 2_454
C29' C33' 1.91(4) 2_454
C30' C28' 0.80(4) 2_454
C30' C29' 1.22(4) 2_454
C30' C33' 1.26(4) 2_454
C30' C30' 1.82(3) 2_454
C30' C32' 1.84(5) 2_454
S2 C33 1.21(4) 2_454
S2 C32 1.34(4) 2_454
S2 N6 1.638(10) .
S2 N7 1.640(10) .
N6 C32 0.40(5) 2_454
N6 C31 1.11(4) 2_454
N6 C29 1.343(10) .
N6 C33 1.75(4) 2_454
N7 C33 0.60(4) 2_454
N7 C28 1.10(4) 2_454
N7 C30 1.351(10) .
N7 C27 1.838(15) 2_454
C14' C15' 1.309(9) .
C14' H14' 0.9300 .
C15' C16' 1.470(8) .
C15' H15' 0.9300 .
C16' C20' 1.3900 .
C16' C17' 1.3900 .
C20' C19' 1.3900 .
C20' H20' 0.9300 .
C19' N0AA 1.3900 .
C19' H19' 0.9300 .
N0AA C18' 1.3900 .
C18' C17' 1.3900 .
C18' H18' 0.9300 .
C17' H17' 0.9300 .
C26 C27 1.339(9) .
C26 H26 0.9300 .
C27 C28 1.501(7) .
C27 N7 1.838(16) 2_454
C27 H27 0.9301 .
C28 C30 0.56(3) 2_454
C28 N7 1.10(4) 2_454
C28 C33 1.3900 .
C28 C29 1.3900 .
C28 C31 1.42(6) 2_454
C28 C29 1.902(19) 2_454
C33 N7 0.60(3) 2_454
C33 S2 1.21(3) 2_454
C33 C32 1.3900 .
C33 C30 1.42(5) 2_454
C33 N6 1.75(3) 2_454
C33 C29 1.84(3) 2_454
C33 H33 0.9298 .
C32 N6 0.40(3) 2_454
C32 S2 1.34(3) 2_454
C32 C31 1.3900 .
C32 C29 1.42(4) 2_454
C32 H32 0.9301 .
C31 C29 0.94(3) 2_454
C31 N6 1.11(3) 2_454
C31 C30 1.3900 .
C31 C28 1.42(4) 2_454
C30 C28 0.56(3) 2_454
C30 C29 1.06(4) 2_454
C30 C29 1.3900 .
C30 C33 1.42(4) 2_454
C30 C30 1.91(3) 2_454
C29 C31 0.94(4) 2_454
C29 C30 1.06(5) 2_454
C29 C32 1.42(4) 2_454
C29 C29 1.58(3) 2_454
C29 C33 1.84(5) 2_454
C29 C28 1.90(2) 2_454

loop_
_geom_torsion_atom_site_label_1
_geom_torsion_atom_site_label_2
_geom_torsion_atom_site_label_3
_geom_torsion_atom_site_label_4
_geom_torsion
_geom_torsion_site_symmetry_1
_geom_torsion_site_symmetry_4
N3 S1 N2 C9 1.4(6) . .
N2 S1 N3 C10 -1.3(7) . .
C5 C1 C2 C3 2.3(10) . .
C6 C1 C2 C3 -179.7(6) . .
C4 N1 C3 C2 -1.6(10) . .
Zn1 N1 C3 C2 177.4(5) . .
C1 C2 C3 N1 -1.2(10) . .
C3 N1 C4 C5 3.4(11) . .
Zn1 N1 C4 C5 -175.6(6) . .
N1 C4 C5 C1 -2.3(13) . .
C2 C1 C5 C4 -0.6(11) . .
C6 C1 C5 C4 -178.5(7) . .
C2 C1 C6 C7 164.4(7) . .
C5 C1 C6 C7 -17.7(11) . .
C1 C6 C7 C8 -177.0(6) . .
C6 C7 C8 C13 170.5(7) . .
C6 C7 C8 C9 -11.1(12) . .
S1 N2 C9 C8 180.0(6) . .
S1 N2 C9 C10 -1.2(8) . .
C13 C8 C9 N2 177.5(7) . .
C7 C8 C9 N2 -0.9(12) . .
C13 C8 C9 C10 -1.2(10) . .
C7 C8 C9 C10 -179.6(7) . .
S1 N3 C10 C11 178.8(6) . .
S1 N3 C10 C9 0.7(8) . .
N2 C9 C10 N3 0.3(9) . .
C8 C9 C10 N3 179.2(7) . .
N2 C9 C10 C11 -177.9(7) . .
C8 C9 C10 C11 1.0(11) . .
N3 C10 C11 C12 -179.2(7) . .
C9 C10 C11 C12 -1.2(10) . .
N3 C10 C11 C14 0.9(14) . .
C9 C10 C11 C14 178.9(9) . .
N3 C10 C11 C14' 6.1(12) . .
C9 C10 C11 C14' -175.9(9) . .
C10 C11 C12 C13 1.7(10) . .
C14 C11 C12 C13 -178.4(8) . .
C14' C11 C12 C13 174.9(10) . .
C9 C8 C13 C12 1.8(10) . .
C7 C8 C13 C12 -179.7(6) . .
C11 C12 C13 C8 -2.1(10) . .
C25 C21 C22 C23 2.6(8) . .
C26' C21 C22 C23 177.5(8) . .
C26 C21 C22 C23 -171.9(8) . .
C24 N5 C23 C22 0.2(8) . .
Zn2 N5 C23 C22 171.3(4) . .
C21 C22 C23 N5 -1.6(8) . .
C23 N5 C24 C25 0.2(8) . .
Zn2 N5 C24 C25 -170.7(4) . .
N5 C24 C25 C21 0.9(9) . .
C26' C21 C25 C24 -176.4(9) . .
C22 C21 C25 C24 -2.2(8) . .
C26 C21 C25 C24 172.7(8) . .
Zn1 O1 C34 O2 -4.7(10) . .
Zn1 O1 C34 C35 175.1(4) . .
Zn2 O2 C34 O1 -0.6(8) . .
Zn2 O2 C34 C35 179.7(3) . .
O1 C34 C35 C40 -2.4(7) . .
O2 C34 C35 C40 177.3(5) . .
O1 C34 C35 C36 176.7(5) . .
O2 C34 C35 C36 -3.5(7) . .
C40 C35 C36 C37 0.0(8) . .
C34 C35 C36 C37 -179.1(5) . .
C35 C36 C37 C38 -2.2(9) . .
C36 C37 C38 C39 2.9(9) . .
C36 C37 C38 O3 176.6(5) . .
C41 O3 C38 C39 -109.7(6) . .
C41 O3 C38 C37 76.4(7) . .
C37 C38 C39 C40 -1.5(9) . .
O3 C38 C39 C40 -175.3(5) . .
C36 C35 C40 C39 1.5(9) . .
C34 C35 C40 C39 -179.4(5) . .
C38 C39 C40 C35 -0.8(9) . .
C38 O3 C41 C42 4.2(8) . .
C38 O3 C41 C46 -178.1(5) . .
O3 C41 C42 C43 175.8(5) . .
C46 C41 C42 C43 -1.8(8) . .
C41 C42 C43 C44 0.5(8) . .
C42 C43 C44 C45 0.5(8) . .
C42 C43 C44 C47 -178.8(5) . .
C43 C44 C45 C46 -0.2(8) . .
C47 C44 C45 C46 179.2(5) . .
C44 C45 C46 C41 -1.2(8) . .
C42 C41 C46 C45 2.2(8) . .
O3 C41 C46 C45 -175.6(5) . .
Zn2 O4 C47 O5 -2.3(4) 1_665 .
Zn2 O4 C47 C44 -179.1(4) 1_665 .
Zn2 O5 C47 O4 2.9(5) 1_665 .
Zn2 O5 C47 C44 179.8(4) 1_665 .
C45 C44 C47 O4 171.7(5) . .
C43 C44 C47 O4 -9.0(7) . .
C45 C44 C47 O5 -5.2(7) . .
C43 C44 C47 O5 174.2(4) . .
C45 C44 C47 Zn2 -4.4(19) . 1_665
C43 C44 C47 Zn2 174.9(14) . 1_665
Zn2 O7 C48 O6 -12.4(11) . .
Zn2 O7 C48 C49 166.7(5) . .
Zn1 O6 C48 O7 -1.9(8) . .
Zn1 O6 C48 C49 179.0(4) . .
O7 C48 C49 C50 -179.4(6) . .
O6 C48 C49 C50 -0.1(8) . .
O7 C48 C49 C54 -5.1(8) . .
O6 C48 C49 C54 174.2(6) . .
C54 C49 C50 C51 2.5(10) . .
C48 C49 C50 C51 176.8(6) . .
C49 C50 C51 C52 -2.3(10) . .
C50 C51 C52 C53 0.7(10) . .
C50 C51 C52 O8 179.4(6) . .
C55 O8 C52 C53 -77.6(7) . .
C55 O8 C52 C51 103.7(6) . .
C51 C52 C53 C54 0.6(11) . .
O8 C52 C53 C54 -178.1(6) . .
C50 C49 C54 C53 -1.2(10) . .
C48 C49 C54 C53 -175.7(6) . .
C52 C53 C54 C49 -0.3(11) . .
C52 O8 C55 C60 -7.6(7) . .
C52 O8 C55 C56 172.7(4) . .
O8 C55 C56 C57 177.4(4) . .
C60 C55 C56 C57 -2.3(7) . .
C55 C56 C57 C58 0.5(7) . .
C56 C57 C58 C59 0.9(8) . .
C56 C57 C58 C61 -177.4(5) . .
C57 C58 C59 C60 -0.5(8) . .
C61 C58 C59 C60 177.8(5) . .
C58 C59 C60 C55 -1.3(8) . .
O8 C55 C60 C59 -177.0(5) . .
C56 C55 C60 C59 2.7(8) . .
Zn1 O10 C61 O9 7.3(5) 1_565 .
Zn1 O10 C61 C58 -171.4(5) 1_565 .
Zn1 O9 C61 O10 -8.4(5) 1_565 .
Zn1 O9 C61 C58 170.3(4) 1_565 .
C57 C58 C61 O10 179.8(5) . .
C59 C58 C61 O10 1.6(8) . .
C57 C58 C61 O9 1.1(8) . .
C59 C58 C61 O9 -177.1(5) . .
C57 C58 C61 Zn1 43(2) . 1_565
C59 C58 C61 Zn1 -135.5(18) . 1_565
C33' S2' N6' C32' 42(2) 2_454 2_454
N7' S2' N6' C32' 62(4) . 2_454
C32' S2' N6' C31' -9(3) 2_454 2_454
C33' S2' N6' C31' 33(3) 2_454 2_454
N7' S2' N6' C31' 53(3) . 2_454
C32' S2' N6' C29' -35(5) 2_454 .
C33' S2' N6' C29' 7(4) 2_454 .
N7' S2' N6' C29' 27(2) . .
C32' S2' N7' C33' -40(3) 2_454 2_454
N6' S2' N7' C33' -67(5) . 2_454
C32' S2' N7' C28' -22(4) 2_454 2_454
C33' S2' N7' C28' 18(3) 2_454 2_454
N6' S2' N7' C28' -49(4) . 2_454
C32' S2' N7' C30' 3(4) 2_454 .
C33' S2' N7' C30' 44(6) 2_454 .
N6' S2' N7' C30' -23(2) . .
C33' S2' N7' C32' 40(3) 2_454 2_454
N6' S2' N7' C32' -27(3) . 2_454
C12 C11 C14 C15 173.3(12) . .
C10 C11 C14 C15 -7(2) . .
C11 C14 C15 C16 -177.4(11) . .
C14 C15 C16 C20 -12.5(19) . .
C14 C15 C16 C17 165.4(14) . .
C17 C16 C20 C19 0.0 . .
C15 C16 C20 C19 177.9(9) . .
C16 C20 C19 N4 0.0 . .
C20 C19 N4 C18 0.0 . .
C19 N4 C18 C17 0.0 . .
N4 C18 C17 C16 0.0 . .
C20 C16 C17 C18 0.0 . .
C15 C16 C17 C18 -177.9(9) . .
C25 C21 C26' C27' -24(2) . .
C22 C21 C26' C27' 161.9(13) . .
C21 C26' C27' C28' -173(2) . .
C29' C31' C32' N6' -103(5) 2_454 2_454
C28' C31' C32' N6' -103(7) 2_454 2_454
C30' C31' C32' N6' -131(3) . 2_454
C29' C31' C32' S2' -53(9) 2_454 2_454
C28' C31' C32' S2' -53(12) 2_454 2_454
N6' C31' C32' S2' 50(9) 2_454 2_454
C30' C31' C32' S2' -81(9) . 2_454
C28' C31' C32' C29' 0(5) 2_454 2_454
N6' C31' C32' C29' 103(5) 2_454 2_454
C30' C31' C32' C29' -28(4) . 2_454
C29' C31' C32' C33' 28(4) 2_454 .
C28' C31' C32' C33' 28(6) 2_454 .
N6' C31' C32' C33' 131(3) 2_454 .
C30' C31' C32' C33' 0.0 . .
C29' C31' C32' C30' 18(3) 2_454 2_454
C28' C31' C32' C30' 18(7) 2_454 2_454
N6' C31' C32' C30' 121(3) 2_454 2_454
C30' C31' C32' C30' -9.6(19) . 2_454
C29' C31' C32' N7' 13(4) 2_454 2_454
C28' C31' C32' N7' 13(7) 2_454 2_454
N6' C31' C32' N7' 116(4) 2_454 2_454
C30' C31' C32' N7' -14.6(17) . 2_454
N6' C32' C33' N7' -4(4) 2_454 2_454
S2' C32' C33' N7' 79(4) 2_454 2_454
C29' C32' C33' N7' -76(4) 2_454 2_454
C31' C32' C33' N7' -89(4) . 2_454
C30' C32' C33' N7' -76(4) 2_454 2_454
N6' C32' C33' C30' 72(4) 2_454 2_454
S2' C32' C33' C30' 154(4) 2_454 2_454
C29' C32' C33' C30' 0(2) 2_454 2_454
C31' C32' C33' C30' -14(3) . 2_454
N7' C32' C33' C30' 76(4) 2_454 2_454
N6' C32' C33' S2' -82(3) 2_454 2_454
C29' C32' C33' S2' -154(4) 2_454 2_454
C31' C32' C33' S2' -168(3) . 2_454
C30' C32' C33' S2' -154(4) 2_454 2_454
N7' C32' C33' S2' -79(4) 2_454 2_454
N6' C32' C33' C28' 86(3) 2_454 .
S2' C32' C33' C28' 168(3) 2_454 .
C29' C32' C33' C28' 14(2) 2_454 .
C31' C32' C33' C28' 0.0 . .
C30' C32' C33' C28' 14(3) 2_454 .
N7' C32' C33' C28' 89(4) 2_454 .
N6' C32' C33' C29' 72(3) 2_454 2_454
S2' C32' C33' C29' 154(4) 2_454 2_454
C31' C32' C33' C29' -14(2) . 2_454
C30' C32' C33' C29' 0(2) 2_454 2_454
N7' C32' C33' C29' 76(4) 2_454 2_454
N7' C33' C28' C30' 110(7) 2_454 2_454
S2' C33' C28' C30' 21(8) 2_454 2_454
C32' C33' C28' C30' -25(4) . 2_454
C29' C33' C28' C30' -16(4) 2_454 2_454
N7' C33' C28' C31' 110(6) 2_454 2_454
C30' C33' C28' C31' 0(3) 2_454 2_454
S2' C33' C28' C31' 21(9) 2_454 2_454
C32' C33' C28' C31' -25(4) . 2_454
C29' C33' C28' C31' -16(3) 2_454 2_454
C30' C33' C28' N7' -110(7) 2_454 2_454
S2' C33' C28' N7' -89(10) 2_454 2_454
C32' C33' C28' N7' -135(4) . 2_454
C29' C33' C28' N7' -126(5) 2_454 2_454
N7' C33' C28' C29' 135(4) 2_454 .
C30' C33' C28' C29' 25(4) 2_454 .
S2' C33' C28' C29' 46(8) 2_454 .
C32' C33' C28' C29' 0.0 . .
C29' C33' C28' C29' 9.2(14) 2_454 .
N7' C33' C28' C27' -48(3) 2_454 .
C30' C33' C28' C27' -158(7) 2_454 .
S2' C33' C28' C27' -137(9) 2_454 .
C32' C33' C28' C27' 177(3) . .
C29' C33' C28' C27' -174(3) 2_454 .
C26' C27' C28' C30' 101(11) . 2_454
C26' C27' C28' C31' 11(4) . 2_454
C26' C27' C28' N7' 158.7(17) . 2_454
C26' C27' C28' C33' 179.2(16) . .
C26' C27' C28' C29' -4(4) . .
C32' N6' C29' C31' 105(7) 2_454 2_454
S2' N6' C29' C31' 131(4) . 2_454
C32' N6' C29' C30' 132(14) 2_454 2_454
C31' N6' C29' C30' 26(9) 2_454 2_454
S2' N6' C29' C30' 157(10) . 2_454
C31' N6' C29' C32' -105(7) 2_454 2_454
S2' N6' C29' C32' 26(4) . 2_454
C32' N6' C29' C30' -49(4) 2_454 .
C31' N6' C29' C30' -154(4) 2_454 .
S2' N6' C29' C30' -23(2) . .
C32' N6' C29' C28' 146(6) 2_454 .
C31' N6' C29' C28' 41(3) 2_454 .
S2' N6' C29' C28' 171.6(19) . .
C32' N6' C29' C29' -49(5) 2_454 2_454
C31' N6' C29' C29' -154(10) 2_454 2_454
S2' N6' C29' C29' -23(8) . 2_454
C32' N6' C29' C33' -30(2) 2_454 2_454
C31' N6' C29' C33' -136(6) 2_454 2_454
S2' N6' C29' C33' -5(3) . 2_454
C30' C28' C29' C31' -127(8) 2_454 2_454
N7' C28' C29' C31' -123(5) 2_454 2_454
C33' C28' C29' C31' -152(4) . 2_454
C27' C28' C29' C31' 31(4) . 2_454
C31' C28' C29' C30' 127(8) 2_454 2_454
N7' C28' C29' C30' 4(3) 2_454 2_454
C33' C28' C29' C30' -25(4) . 2_454
C27' C28' C29' C30' 158(7) . 2_454
C30' C28' C29' C32' -127(12) 2_454 2_454
C31' C28' C29' C32' 0(6) 2_454 2_454
N7' C28' C29' C32' -123(9) 2_454 2_454
C33' C28' C29' C32' -152(9) . 2_454
C27' C28' C29' C32' 31(8) . 2_454
C30' C28' C29' N6' -170(7) 2_454 .
C31' C28' C29' N6' -43(3) 2_454 .
N7' C28' C29' N6' -166(4) 2_454 .
C33' C28' C29' N6' 165(3) . .
C27' C28' C29' N6' -12(3) . .
C30' C28' C29' C30' 25(4) 2_454 .
C31' C28' C29' C30' 152(4) 2_454 .
N7' C28' C29' C30' 29(3) 2_454 .
C33' C28' C29' C30' 0.0 . .
C27' C28' C29' C30' -177(3) . .
C30' C28' C29' C29' 16(4) 2_454 2_454
C31' C28' C29' C29' 143(5) 2_454 2_454
N7' C28' C29' C29' 20(3) 2_454 2_454
C33' C28' C29' C29' -9.3(14) . 2_454
C27' C28' C29' C29' 174(3) . 2_454
C30' C28' C29' C33' 0(9) 2_454 2_454
C31' C28' C29' C33' 127(12) 2_454 2_454
N7' C28' C29' C33' 4(10) 2_454 2_454
C33' C28' C29' C33' -25(9) . 2_454
C27' C28' C29' C33' 158(9) . 2_454
C33' N7' C30' C28' -112(9) 2_454 2_454
S2' N7' C30' C28' -144(5) . 2_454
C32' N7' C30' C28' -142(7) 2_454 2_454
C33' N7' C30' C29' -118(12) 2_454 2_454
C28' N7' C30' C29' -6(4) 2_454 2_454
S2' N7' C30' C29' -150(8) . 2_454
C32' N7' C30' C29' -148(10) 2_454 2_454
C28' N7' C30' C33' 112(9) 2_454 2_454
S2' N7' C30' C33' -32(5) . 2_454
C32' N7' C30' C33' -30(3) 2_454 2_454
C33' N7' C30' C29' 44(5) 2_454 .
C28' N7' C30' C29' 156(6) 2_454 .
S2' N7' C30' C29' 12(2) . .
C32' N7' C30' C29' 14(2) 2_454 .
C33' N7' C30' C31' -142(7) 2_454 .
C28' N7' C30' C31' -30(4) 2_454 .
S2' N7' C30' C31' -174.6(19) . .
C32' N7' C30' C31' -172(4) 2_454 .
C33' N7' C30' C30' 31(6) 2_454 2_454
C28' N7' C30' C30' 143(11) 2_454 2_454
S2' N7' C30' C30' -1(8) . 2_454
C32' N7' C30' C30' 1(5) 2_454 2_454
C33' N7' C30' C32' 30(3) 2_454 2_454
C28' N7' C30' C32' 142(7) 2_454 2_454
S2' N7' C30' C32' -2(3) . 2_454
C31' C29' C30' C28' 0(8) 2_454 2_454
C30' C29' C30' C28' -79(10) 2_454 2_454
C32' C29' C30' C28' 73(11) 2_454 2_454
N6' C29' C30' C28' 101(10) . 2_454
C28' C29' C30' C28' -94(10) . 2_454
C29' C29' C30' C28' -79(10) 2_454 2_454
C33' C29' C30' C28' 73(10) 2_454 2_454
C31' C29' C30' C29' 79(6) 2_454 2_454
C30' C29' C30' C29' 0(3) 2_454 2_454
C32' C29' C30' C29' 152(6) 2_454 2_454
N6' C29' C30' C29' -180(4) . 2_454
C28' C29' C30' C29' -14(2) . 2_454
C33' C29' C30' C29' 152(6) 2_454 2_454
C31' C29' C30' C33' -72(7) 2_454 2_454
C30' C29' C30' C33' -152(6) 2_454 2_454
C32' C29' C30' C33' 0(2) 2_454 2_454
N6' C29' C30' C33' 28(4) . 2_454
C28' C29' C30' C33' -166(5) . 2_454
C29' C29' C30' C33' -152(6) 2_454 2_454
C31' C29' C30' N7' -92(6) 2_454 .
C30' C29' C30' N7' -172(4) 2_454 .
C32' C29' C30' N7' -20(3) 2_454 .
N6' C29' C30' N7' 8(3) . .
C28' C29' C30' N7' 174(3) . .
C29' C29' C30' N7' -172(4) 2_454 .
C33' C29' C30' N7' -20(3) 2_454 .
C31' C29' C30' C31' 94(6) 2_454 .
C30' C29' C30' C31' 14(3) 2_454 .
C32' C29' C30' C31' 166(5) 2_454 .
N6' C29' C30' C31' -166(3) . .
C28' C29' C30' C31' 0.0 . .
C29' C29' C30' C31' 14(2) 2_454 .
C33' C29' C30' C31' 166(5) 2_454 .
C31' C29' C30' C30' 79(6) 2_454 2_454
C32' C29' C30' C30' 152(7) 2_454 2_454
N6' C29' C30' C30' -180(5) . 2_454
C28' C29' C30' C30' -14(3) . 2_454
C29' C29' C30' C30' 0(3) 2_454 2_454
C33' C29' C30' C30' 152(6) 2_454 2_454
C31' C29' C30' C32' -73(7) 2_454 2_454
C30' C29' C30' C32' -152(7) 2_454 2_454
N6' C29' C30' C32' 28(3) . 2_454
C28' C29' C30' C32' -166(5) . 2_454
C29' C29' C30' C32' -152(6) 2_454 2_454
C33' C29' C30' C32' 0(2) 2_454 2_454
C29' C31' C30' C28' 127(9) 2_454 2_454
N6' C31' C30' C28' 112(7) 2_454 2_454
C32' C31' C30' C28' 155(6) . 2_454
C28' C31' C30' C29' -127(9) 2_454 2_454
N6' C31' C30' C29' -15(3) 2_454 2_454
C32' C31' C30' C29' 28(4) . 2_454
C29' C31' C30' C33' 127(11) 2_454 2_454
C28' C31' C30' C33' 0(4) 2_454 2_454
N6' C31' C30' C33' 112(9) 2_454 2_454
C32' C31' C30' C33' 155(9) . 2_454
C29' C31' C30' N7' 158(6) 2_454 .
C28' C31' C30' N7' 32(4) 2_454 .
N6' C31' C30' N7' 143(4) 2_454 .
C32' C31' C30' N7' -173(3) . .
C29' C31' C30' C29' -28(4) 2_454 .
C28' C31' C30' C29' -155(6) 2_454 .
N6' C31' C30' C29' -43(3) 2_454 .
C32' C31' C30' C29' 0.0 . .
C29' C31' C30' C30' -19(3) 2_454 2_454
C28' C31' C30' C30' -146(7) 2_454 2_454
N6' C31' C30' C30' -34(3) 2_454 2_454
C32' C31' C30' C30' 9.7(19) . 2_454
C29' C31' C30' C32' 0(9) 2_454 2_454
C28' C31' C30' C32' -127(13) 2_454 2_454
N6' C31' C30' C32' -15(10) 2_454 2_454
C32' C31' C30' C32' 28(9) . 2_454
C33 S2 N6 C32 37(9) 2_454 2_454
N7 S2 N6 C32 41(11) . 2_454
C33 S2 N6 C31 -35(6) 2_454 2_454
C32 S2 N6 C31 -72(8) 2_454 2_454
N7 S2 N6 C31 -31(7) . 2_454
C33 S2 N6 C29 -31(5) 2_454 .
C32 S2 N6 C29 -68(12) 2_454 .
N7 S2 N6 C29 -27(2) . .
C32 S2 N6 C33 -37(9) 2_454 2_454
N7 S2 N6 C33 4(3) . 2_454
C32 S2 N7 C33 -6(7) 2_454 2_454
N6 S2 N7 C33 -13(9) . 2_454
C33 S2 N7 C28 46(9) 2_454 2_454
C32 S2 N7 C28 39(4) 2_454 2_454
N6 S2 N7 C28 33(4) . 2_454
C33 S2 N7 C30 45(11) 2_454 .
C32 S2 N7 C30 38(4) 2_454 .
N6 S2 N7 C30 32(3) . .
C33 S2 N7 C27 165(13) 2_454 2_454
C32 S2 N7 C27 159(7) 2_454 2_454
N6 S2 N7 C27 152(5) . 2_454
C12 C11 C14' C15' 12(2) . .
C10 C11 C14' C15' -174.1(13) . .
C11 C14' C15' C16' 178.7(12) . .
C14' C15' C16' C20' -170.4(13) . .
C14' C15' C16' C17' 6.1(19) . .
C17' C16' C20' C19' 0.0 . .
C15' C16' C20' C19' 176.5(10) . .
C16' C20' C19' N0AA 0.0 . .
C20' C19' N0AA C18' 0.0 . .
C19' N0AA C18' C17' 0.0 . .
N0AA C18' C17' C16' 0.0 . .
C20' C16' C17' C18' 0.0 . .
C15' C16' C17' C18' -176.4(10) . .
C25 C21 C26 C27 169.9(12) . .
C22 C21 C26 C27 -15.7(18) . .
C21 C26 C27 C28 -172.5(18) . .
C21 C26 C27 N7 -148(3) . 2_454
C26 C27 C28 C30 37(20) . 2_454
N7 C27 C28 C30 -131(21) 2_454 2_454
C26 C27 C28 N7 167(2) . 2_454
C26 C27 C28 C33 171.6(17) . .
N7 C27 C28 C33 4(2) 2_454 .
C26 C27 C28 C29 -18(3) . .
N7 C27 C28 C29 174(4) 2_454 .
C26 C27 C28 C31 -3(4) . 2_454
N7 C27 C28 C31 -171(5) 2_454 2_454
C30 C28 C33 N7 157(10) 2_454 2_454
C29 C28 C33 N7 179(6) . 2_454
C31 C28 C33 N7 157(12) 2_454 2_454
C27 C28 C33 N7 -10(5) . 2_454
C29 C28 C33 N7 172(6) 2_454 2_454
C30 C28 C33 S2 64(6) 2_454 2_454
N7 C28 C33 S2 -93(7) 2_454 2_454
C29 C28 C33 S2 86(4) . 2_454
C31 C28 C33 S2 64(11) 2_454 2_454
C27 C28 C33 S2 -103(4) . 2_454
C29 C28 C33 S2 79(3) 2_454 2_454
C30 C28 C33 C32 -22(5) 2_454 .
N7 C28 C33 C32 -179(6) 2_454 .
C29 C28 C33 C32 0.0 . .
C31 C28 C33 C32 -22(10) 2_454 .
C27 C28 C33 C32 171(3) . .
C29 C28 C33 C32 -7(2) 2_454 .
N7 C28 C33 C30 -157(10) 2_454 2_454
C29 C28 C33 C30 22(5) . 2_454
C31 C28 C33 C30 0(6) 2_454 2_454
C27 C28 C33 C30 -167(7) . 2_454
C29 C28 C33 C30 15(5) 2_454 2_454
C30 C28 C33 N6 -18(6) 2_454 2_454
N7 C28 C33 N6 -175(7) 2_454 2_454
C29 C28 C33 N6 4(2) . 2_454
C31 C28 C33 N6 -18(11) 2_454 2_454
C27 C28 C33 N6 175(3) . 2_454
C29 C28 C33 N6 -2.6(17) 2_454 2_454
C30 C28 C33 C29 -15(5) 2_454 2_454
N7 C28 C33 C29 -172(6) 2_454 2_454
C29 C28 C33 C29 7(2) . 2_454
C31 C28 C33 C29 -15(10) 2_454 2_454
C27 C28 C33 C29 178(3) . 2_454
N7 C33 C32 N6 33(26) 2_454 2_454
S2 C33 C32 N6 -114(16) 2_454 2_454
C28 C33 C32 N6 37(14) . 2_454
C30 C33 C32 N6 28(14) 2_454 2_454
C29 C33 C32 N6 28(12) 2_454 2_454
N7 C33 C32 S2 147(27) 2_454 2_454
C28 C33 C32 S2 151(3) . 2_454
C30 C33 C32 S2 142(4) 2_454 2_454
N6 C33 C32 S2 114(16) 2_454 2_454
C29 C33 C32 S2 142(4) 2_454 2_454
N7 C33 C32 C31 -4(25) 2_454 .
S2 C33 C32 C31 -151(3) 2_454 .
C28 C33 C32 C31 0.0 . .
C30 C33 C32 C31 -9(2) 2_454 .
N6 C33 C32 C31 -37(14) 2_454 .
C29 C33 C32 C31 -9(3) 2_454 .
N7 C33 C32 C29 5(25) 2_454 2_454
S2 C33 C32 C29 -142(4) 2_454 2_454
C28 C33 C32 C29 9(3) . 2_454
C30 C33 C32 C29 0(2) 2_454 2_454
N6 C33 C32 C29 -28(12) 2_454 2_454
N6 C32 C31 C29 -137(15) 2_454 2_454
S2 C32 C31 C29 -51(5) 2_454 2_454
C33 C32 C31 C29 14(4) . 2_454
S2 C32 C31 N6 86(12) 2_454 2_454
C33 C32 C31 N6 151(12) . 2_454
C29 C32 C31 N6 137(15) 2_454 2_454
N6 C32 C31 C30 -151(12) 2_454 .
S2 C32 C31 C30 -65(3) 2_454 .
C33 C32 C31 C30 0.0 . .
C29 C32 C31 C30 -14(4) 2_454 .
N6 C32 C31 C28 -137(13) 2_454 2_454
S2 C32 C31 C28 -51(6) 2_454 2_454
C33 C32 C31 C28 14(4) . 2_454
C29 C32 C31 C28 0(2) 2_454 2_454
C33 N7 C30 C28 -157(12) 2_454 2_454
S2 N7 C30 C28 178(6) . 2_454
C27 N7 C30 C28 12(6) 2_454 2_454
C33 N7 C30 C29 -104(12) 2_454 2_454
C28 N7 C30 C29 54(8) 2_454 2_454
S2 N7 C30 C29 -128(7) . 2_454
C27 N7 C30 C29 65(7) 2_454 2_454
C33 N7 C30 C31 -170(9) 2_454 .
C28 N7 C30 C31 -13(5) 2_454 .
S2 N7 C30 C31 165(2) . .
C27 N7 C30 C31 -1(3) 2_454 .
C33 N7 C30 C29 -1(6) 2_454 .
C28 N7 C30 C29 156(7) 2_454 .
S2 N7 C30 C29 -26(3) . .
C27 N7 C30 C29 168.1(19) 2_454 .
C28 N7 C30 C33 157(12) 2_454 2_454
S2 N7 C30 C33 -25(7) . 2_454
C27 N7 C30 C33 169(7) 2_454 2_454
C33 N7 C30 C30 -17(4) 2_454 2_454
C28 N7 C30 C30 140(10) 2_454 2_454
S2 N7 C30 C30 -42(5) . 2_454
C27 N7 C30 C30 152(5) 2_454 2_454
C29 C31 C30 C28 141(10) 2_454 2_454
N6 C31 C30 C28 149(8) 2_454 2_454
C32 C31 C30 C28 158(6) . 2_454
N6 C31 C30 C29 9(4) 2_454 2_454
C32 C31 C30 C29 17(5) . 2_454
C28 C31 C30 C29 -141(10) 2_454 2_454
C29 C31 C30 N7 151(8) 2_454 .
N6 C31 C30 N7 160(6) 2_454 .
C32 C31 C30 N7 168(4) . .
C28 C31 C30 N7 10(4) 2_454 .
C29 C31 C30 C29 -17(5) 2_454 .
N6 C31 C30 C29 -8(4) 2_454 .
C32 C31 C30 C29 0.0 . .
C28 C31 C30 C29 -158(6) 2_454 .
C29 C31 C30 C33 141(16) 2_454 2_454
N6 C31 C30 C33 149(13) 2_454 2_454
C32 C31 C30 C33 158(13) . 2_454
C28 C31 C30 C33 0(8) 2_454 2_454
C29 C31 C30 C30 -11(4) 2_454 2_454
N6 C31 C30 C30 -2(4) 2_454 2_454
C32 C31 C30 C30 6.4(17) . 2_454
C28 C31 C30 C30 -151(7) 2_454 2_454
C32 N6 C29 C31 149(15) 2_454 2_454
S2 N6 C29 C31 -177(5) . 2_454
C33 N6 C29 C31 161(8) 2_454 2_454
C32 N6 C29 C30 138(16) 2_454 2_454
C31 N6 C29 C30 -11(3) 2_454 2_454
S2 N6 C29 C30 172(7) . 2_454
C33 N6 C29 C30 151(10) 2_454 2_454
C32 N6 C29 C30 -16(9) 2_454 .
C31 N6 C29 C30 -165(7) 2_454 .
S2 N6 C29 C30 18(3) . .
C33 N6 C29 C30 -4(3) 2_454 .
C32 N6 C29 C28 160(12) 2_454 .
C31 N6 C29 C28 10(4) 2_454 .
S2 N6 C29 C28 -167(2) . .
C33 N6 C29 C28 172(5) 2_454 .
C31 N6 C29 C32 -149(15) 2_454 2_454
S2 N6 C29 C32 33(10) . 2_454
C33 N6 C29 C32 12(7) 2_454 2_454
C32 N6 C29 C29 7(7) 2_454 2_454
C31 N6 C29 C29 -142(12) 2_454 2_454
S2 N6 C29 C29 40(8) . 2_454
C33 N6 C29 C29 19(5) 2_454 2_454
C32 N6 C29 C33 -12(7) 2_454 2_454
C31 N6 C29 C33 -161(8) 2_454 2_454
S2 N6 C29 C33 21(3) . 2_454
C32 N6 C29 C28 -10(8) 2_454 2_454
C31 N6 C29 C28 -159(8) 2_454 2_454
S2 N6 C29 C28 24(4) . 2_454
C33 N6 C29 C28 2(2) 2_454 2_454
C28 C30 C29 C31 0(12) 2_454 2_454
C29 C30 C29 C31 119(17) 2_454 2_454
N7 C30 C29 C31 -40(15) . 2_454
C31 C30 C29 C31 131(17) . 2_454
C33 C30 C29 C31 -41(14) 2_454 2_454
C30 C30 C29 C31 119(18) 2_454 2_454
C28 C30 C29 C30 -119(12) 2_454 2_454
C29 C30 C29 C30 0(3) 2_454 2_454
N7 C30 C29 C30 -159(5) . 2_454
C31 C30 C29 C30 12(3) . 2_454
C33 C30 C29 C30 -160(7) 2_454 2_454
C28 C30 C29 N6 45(9) 2_454 .
C29 C30 C29 N6 164(5) 2_454 .
N7 C30 C29 N6 5(3) . .
C31 C30 C29 N6 176(3) . .
C33 C30 C29 N6 4(3) 2_454 .
C30 C30 C29 N6 164(6) 2_454 .
C28 C30 C29 C28 -131(10) 2_454 .
C29 C30 C29 C28 -12(3) 2_454 .
N7 C30 C29 C28 -171(3) . .
C31 C30 C29 C28 0.0 . .
C33 C30 C29 C28 -171(5) 2_454 .
C30 C30 C29 C28 -12(3) 2_454 .
C28 C30 C29 C32 41(8) 2_454 2_454
C29 C30 C29 C32 160(7) 2_454 2_454
N7 C30 C29 C32 0(4) . 2_454
C31 C30 C29 C32 171(5) . 2_454
C33 C30 C29 C32 0(2) 2_454 2_454
C30 C30 C29 C32 160(8) 2_454 2_454
C28 C30 C29 C29 -119(13) 2_454 2_454
N7 C30 C29 C29 -159(6) . 2_454
C31 C30 C29 C29 12(3) . 2_454
C33 C30 C29 C29 -160(8) 2_454 2_454
C30 C30 C29 C29 0(3) 2_454 2_454
C28 C30 C29 C33 41(7) 2_454 2_454
C29 C30 C29 C33 160(8) 2_454 2_454
N7 C30 C29 C33 0(3) . 2_454
C31 C30 C29 C33 171(5) . 2_454
C30 C30 C29 C33 160(7) 2_454 2_454
C29 C30 C29 C28 119(13) 2_454 2_454
N7 C30 C29 C28 -40(8) . 2_454
C31 C30 C29 C28 131(10) . 2_454
C33 C30 C29 C28 -41(7) 2_454 2_454
C30 C30 C29 C28 119(12) 2_454 2_454
C30 C28 C29 C31 -134(13) 2_454 2_454
N7 C28 C29 C31 -166(8) 2_454 2_454
C33 C28 C29 C31 -166(7) . 2_454
C27 C28 C29 C31 24(5) . 2_454
C29 C28 C29 C31 -159(7) 2_454 2_454
N7 C28 C29 C30 -32(6) 2_454 2_454
C33 C28 C29 C30 -32(8) . 2_454
C31 C28 C29 C30 134(13) 2_454 2_454
C27 C28 C29 C30 158(10) . 2_454
C29 C28 C29 C30 -24(7) 2_454 2_454
C30 C28 C29 N6 -143(10) 2_454 .
N7 C28 C29 N6 -175(5) 2_454 .
C33 C28 C29 N6 -175(4) . .
C31 C28 C29 N6 -9(4) 2_454 .
C27 C28 C29 N6 15(4) . .
C29 C28 C29 N6 -167(5) 2_454 .
C30 C28 C29 C30 32(8) 2_454 .
N7 C28 C29 C30 1(4) 2_454 .
C33 C28 C29 C30 0.0 . .
C31 C28 C29 C30 166(6) 2_454 .
C27 C28 C29 C30 -169(3) . .
C29 C28 C29 C30 8(2) 2_454 .
C30 C28 C29 C32 -134(15) 2_454 2_454
N7 C28 C29 C32 -166(9) 2_454 2_454
C33 C28 C29 C32 -166(9) . 2_454
C31 C28 C29 C32 0(4) 2_454 2_454
C27 C28 C29 C32 24(8) . 2_454
C29 C28 C29 C32 -159(9) 2_454 2_454
C30 C28 C29 C29 24(7) 2_454 2_454
N7 C28 C29 C29 -7(4) 2_454 2_454
C33 C28 C29 C29 -8(2) . 2_454
C31 C28 C29 C29 159(7) 2_454 2_454
C27 C28 C29 C29 -177(3) . 2_454
C30 C28 C29 C33 0(16) 2_454 2_454
N7 C28 C29 C33 -32(18) 2_454 2_454
C33 C28 C29 C33 -32(16) . 2_454
C31 C28 C29 C33 134(21) 2_454 2_454
C27 C28 C29 C33 158(16) . 2_454
C29 C28 C29 C33 -24(15) 2_454 2_454
C30 C28 C29 C28 24(6) 2_454 2_454
N7 C28 C29 C28 -7(4) 2_454 2_454
C33 C28 C29 C28 -8(2) . 2_454
C31 C28 C29 C28 159(8) 2_454 2_454
C27 C28 C29 C28 -177(4) . 2_454
C29 C28 C29 C28 0.0(14) 2_454 2_454

loop_
_platon_squeeze_void_nr
_platon_squeeze_void_average_x
_platon_squeeze_void_average_y
_platon_squeeze_void_average_z
_platon_squeeze_void_volume
_platon_squeeze_void_count_electrons
_platon_squeeze_void_content
1 0.376 0.988 0.817 16 5 ' '
2 0.500 0.500 0.500 63 12 ' '
3 0.623 0.012 0.183 16 5 ' '
